data_7718200
loop_
_publ_author_name
'Zinke, Julian'
'Bruhn, Clemens'
'Demeshko, Serhiy'
'Siemeling, Ulrich'

_publ_section_title
;
 The &#x201C;pogo stick&#x201D; complex [FeCp*{N(SiMe3)2}]: spin state
 properties, adduct formation with Lewis bases, and reactivity towards
 weakly Br\/onsted acidic protonated NHCs
;
_journal_issue 14
_journal_name_full 'Dalton Transactions'
_journal_page_first 5812
_journal_page_last 5828
_journal_paper_doi 10.1039/D5DT00300H
_journal_volume 54
_journal_year 2025
_chemical_formula_moiety 'C19 H25 Fe I N2'
_chemical_formula_sum 'C19 H25 Fe I N2'
_chemical_formula_weight 464.16
_space_group_crystal_system triclinic
_space_group_IT_number 2
_space_group_name_Hall '-P 1'
_space_group_name_H-M_alt 'P -1'
_atom_sites_solution_hydrogens geom
_atom_sites_solution_primary dual
_audit_creation_date 2024-11-04
_audit_creation_method
;
Olex2 1.5
(compiled 2024.02.16 svn.r378c4104 for OlexSys, GUI svn.r6928)
;
_audit_update_record
;
2025-02-26 deposited with the CCDC.	2025-03-03 downloaded from the CCDC.
;
_cell_angle_alpha 67.201(5)
_cell_angle_beta 72.354(6)
_cell_angle_gamma 70.236(5)
_cell_formula_units_Z 10
_cell_length_a 14.1651(10)
_cell_length_b 17.6905(12)
_cell_length_c 22.2919(16)
_cell_measurement_reflns_used 44675
_cell_measurement_temperature 100
_cell_measurement_theta_max 26.36
_cell_measurement_theta_min 1.29
_cell_volume 4750.0(6)
_computing_cell_refinement
;
X-Area Recipe 1.37.0.0 (STOE, 2021)
;
_computing_data_collection
;
X-Area WinXpose 2.0.22.0 (STOE, 2016)
;
_computing_data_reduction
;
X-Area Integrate 2.5.1.0 (STOE, 2021)
X-Area LANA 2.6.2.0 (STOE, 2021)
;
_computing_molecular_graphics 'Olex2 1.5 (Dolomanov et al., 2009)'
_computing_publication_material
;
STOE & Cie GmbH, X-Area, software package for collecting single-crystal or
multi-domain crystal data on STOE area-detector diffractometers, for image 
processing, for the correction and scaling of reflection intensities and 
for outlier rejection, version 2.0, Darmstadt 2021
;
_computing_structure_refinement 'SHELXL 2019/3 (Sheldrick, 2015)'
_computing_structure_solution 'SHELXT  (Sheldrick, 2015)'
_diffrn_ambient_temperature 100
_diffrn_detector 'imaging plate area detector'
_diffrn_detector_area_resol_mean 6.67
_diffrn_detector_type 'STOE Imaging Plate'
_diffrn_measured_fraction_theta_full 0.985
_diffrn_measured_fraction_theta_max 0.961
_diffrn_measurement_details
;
 221 frames, detector distance = 130 mm
;
_diffrn_measurement_device '4-circle diffractometer'
_diffrn_measurement_device_type 'STOE STADI VARI'
_diffrn_measurement_method 'rotation method, \w scans'
_diffrn_radiation_collimation '1.2, 0.6 mm diameter, multiple pinhole'
_diffrn_radiation_monochromator 'plane graphite'
_diffrn_radiation_polarisn_norm 270
_diffrn_radiation_probe x-ray
_diffrn_radiation_type 'Mo K\a'
_diffrn_radiation_wavelength 0.71073
_diffrn_reflns_av_R_equivalents 0.0447
_diffrn_reflns_av_unetI/netI 0.0444
_diffrn_reflns_Laue_measured_fraction_full 0.985
_diffrn_reflns_Laue_measured_fraction_max 0.961
_diffrn_reflns_limit_h_max 16
_diffrn_reflns_limit_h_min -17
_diffrn_reflns_limit_k_max 21
_diffrn_reflns_limit_k_min -21
_diffrn_reflns_limit_l_max 27
_diffrn_reflns_limit_l_min -24
_diffrn_reflns_number 34029
_diffrn_reflns_point_group_measured_fraction_full 0.985
_diffrn_reflns_point_group_measured_fraction_max 0.961
_diffrn_reflns_theta_full 25.242
_diffrn_reflns_theta_max 26.016
_diffrn_reflns_theta_min 1.290
_diffrn_source 'Genix Mo HF'
_diffrn_source_current 1.00
_diffrn_source_power 0.050
_diffrn_source_voltage 50
_exptl_absorpt_coefficient_mu 2.420
_exptl_absorpt_correction_T_max 0.8569
_exptl_absorpt_correction_T_min 0.6930
_exptl_absorpt_correction_type multi-scan
_exptl_absorpt_process_details
;
STOE X-Red32, absorption correction by Gaussian integration, analogous to
P. Coppens, "The Evaluation of Absorption and Extinction in Single-Crystal
Structure Analysis", published in: F. R. Ahmed (Editor), "Crystallographic
Computing", Munksgaard, Copenhagen (1970), 255 - 270. Afterwards scaling of
reflection intensities was performed within STOE LANA. J. Koziskova, F. Hahn,
J. Richter, J. Kozisek, Acta Chimica Slovaca, vol. 9, no. 2, 2016, pp. 136-140.
;
_exptl_crystal_colour orange
_exptl_crystal_colour_primary orange
_exptl_crystal_density_diffrn 1.623
_exptl_crystal_density_method 'not measured'
_exptl_crystal_description block
_exptl_crystal_F_000 2320
_exptl_crystal_size_max 0.19
_exptl_crystal_size_mid 0.127
_exptl_crystal_size_min 0.08
_refine_diff_density_max 2.799
_refine_diff_density_min -4.661
_refine_diff_density_rms 0.255
_refine_ls_extinction_coef 0.00014(4)
_refine_ls_extinction_expression Fc^*^=kFc[1+0.001xFc^2^\l^3^/sin(2\q)]^-1/4^
_refine_ls_extinction_method 'SHELXL-2019/2 (Sheldrick 2019)'
_refine_ls_goodness_of_fit_ref 1.174
_refine_ls_hydrogen_treatment constr
_refine_ls_matrix_type full
_refine_ls_number_parameters 1047
_refine_ls_number_reflns 17998
_refine_ls_number_restraints 66
_refine_ls_restrained_S_all 1.172
_refine_ls_R_factor_all 0.1111
_refine_ls_R_factor_gt 0.0689
_refine_ls_shift/su_max 0.016
_refine_ls_shift/su_mean 0.000
_refine_ls_structure_factor_coef Fsqd
_refine_ls_weighting_details 'w=1/[\s^2^(Fo^2^)+112.2138P] where P=(Fo^2^+2Fc^2^)/3'
_refine_ls_weighting_scheme calc
_refine_ls_wR_factor_gt 0.1398
_refine_ls_wR_factor_ref 0.1747
_reflns_Friedel_coverage 0.000
_reflns_number_gt 12676
_reflns_number_total 17998
_reflns_threshold_expression 'I > 2\s(I)'
_cod_data_source_file d5dt00300h2.cif
_cod_data_source_block i3394
_cod_depositor_comments 'Adding full bibliography for 7718189--7718202.cif.'
_cod_database_code 7718200
_shelx_shelxl_version_number 2019/3
_shelx_space_group_comment
;
The symmetry employed for this shelxl refinement is uniquely defined
by the following loop, which should always be used as a source of
symmetry information in preference to the above space-group names.
They are only intended as comments.
;
_shelx_estimated_absorpt_t_max 0.830
_shelx_estimated_absorpt_t_min 0.656
_olex2_refinement_description
;
1. Fixed Uiso
 At 1.2 times of:
  All C(H) groups
 At 1.5 times of:
  All C(H,H,H) groups
2. Uiso/Uaniso restraints and constraints
Uanis(Fe4) = Uanis(C69A) = Uanis(C69) = Uanis(C70A) = Uanis(C70) = Uanis(C71A)
= Uanis(C71) = Uanis(C67A) = Uanis(C67) = Uanis(C68) = Uanis(C68A) =
Uanis(C74A) = Uanis(C74) = Uanis(C75A) = Uanis(C75) = Uanis(C76A) = Uanis(C76)
= Uanis(C72A) = Uanis(C72) = Uanis(C73A) = Uanis(C73)
3. Rigid body (RIGU) restrains
 C60, C61, C62, C63, C64, C59
 with sigma for 1-2 distances of 0.004 and sigma for 1-3 distances of 0.004
 C32, C33, C29, C30, C31
 with sigma for 1-2 distances of 0.001 and sigma for 1-3 distances of 0.001
4. Others
 Fixed Sof: C67A(0.5) C67(0.5) C68(0.5) C68A(0.5) C69A(0.5) C69(0.5) C70A(0.5)
 C70(0.5) C71(0.5) C71A(0.5) C72(0.5) H72A(0.5) H72B(0.5) H72C(0.5) C72A(0.5)
 H72D(0.5) H72E(0.5) H72F(0.5) C73(0.5) H73A(0.5) H73B(0.5) H73C(0.5) C73A(0.5)
 H73D(0.5) H73E(0.5) H73F(0.5) C74A(0.5) H74A(0.5) H74B(0.5) H74C(0.5) C74(0.5)
 H74D(0.5) H74E(0.5) H74F(0.5) C75A(0.5) H75A(0.5) H75B(0.5) H75C(0.5) C75(0.5)
 H75D(0.5) H75E(0.5) H75F(0.5) C76A(0.5) H76A(0.5) H76B(0.5) H76C(0.5) C76(0.5)
 H76D(0.5) H76E(0.5) H76F(0.5)
5.a Aromatic/amide H refined with riding coordinates:
 C61(H61), C62(H62), C63(H63), C64(H64), C80(H80), C81(H81), C82(H82),
 C83(H83), C4(H4), C5(H5), C6(H6), C7(H7), C42(H42), C43(H43), C44(H44),
 C45(H45), C23(H23), C24(H24), C25(H25), C26(H26)
5.b Idealised Me refined as rotating group:
 C65(H65A,H65B,H65C), C66(H66A,H66B,H66C), C72(H72A,H72B,H72C), C72A(H72D,H72E,
 H72F), C73(H73A,H73B,H73C), C73A(H73D,H73E,H73F), C74A(H74A,H74B,H74C),
 C74(H74D,H74E,H74F), C75A(H75A,H75B,H75C), C75(H75D,H75E,H75F), C76A(H76A,H76B,
 H76C), C76(H76D,H76E,H76F), C84(H84A,H84B,H84C), C85(H85A,H85B,H85C), C91(H91A,
 H91B,H91C), C92(H92A,H92B,H92C), C93(H93A,H93B,H93C), C94(H94A,H94B,H94C),
 C95(H95A,H95B,H95C), C8(H8A,H8B,H8C), C9(H9A,H9B,H9C), C15(H15A,H15B,H15C),
 C16(H16A,H16B,H16C), C17(H17A,H17B,H17C), C18(H18A,H18B,H18C), C19(H19A,H19B,
 H19C), C46(H46A,H46B,H46C), C47(H47A,H47B,H47C), C53(H53A,H53B,H53C), C54(H54A,
 H54B,H54C), C55(H55A,H55B,H55C), C56(H56A,H56B,H56C), C57(H57A,H57B,H57C),
 C27(H27A,H27B,H27C), C28(H28A,H28B,H28C), C34(H34A,H34B,H34C), C35(H35A,H35B,
 H35C), C36(H36A,H36B,H36C), C37(H37A,H37B,H37C), C38(H38A,H38B,H38C)
;
_olex2_submission_special_instructions 'No special instructions were received'
_stoe_detector_distance '130.0 mm'
_stoe_detector_pixelsize_x '0.150 mm'
_stoe_detector_pixelsize_y '0.150 mm'
_stoe_detector_size_x '34.0 cm'
_stoe_detector_size_y '34.0 cm'
_stoe_evaluation_integration_a 20.0
_stoe_evaluation_integration_b 8.0
_stoe_evaluation_integration_ems 0.020
_stoe_evaluation_lana_bis_l_even_max -
_stoe_evaluation_lana_bis_l_odd_max -
_stoe_evaluation_lana_bos_l_even_max -
_stoe_evaluation_lana_bos_l_odd_max -
_stoe_evaluation_lana_completeness 95.9
_stoe_evaluation_lana_dxs_max_order 1
_stoe_evaluation_lana_dys_max_order 1
_stoe_evaluation_lana_fs_max_order 3
_stoe_evaluation_lana_max_2theta_available 52.0
_stoe_evaluation_lana_max_2theta_desired 52.0
_stoe_evaluation_lana_mean_redundancy 1.9
_stoe_evaluation_lana_number_refls_after_or 34063
_stoe_evaluation_lana_number_refls_outliers 4313
_stoe_evaluation_lana_number_refls_total 38376
_stoe_evaluation_lana_number_refls_unique 18017
_stoe_evaluation_lana_number_refls_written 34063
_stoe_evaluation_lana_or_c1 0.035
_stoe_evaluation_lana_or_c2 0
_stoe_evaluation_lana_or_c3 0
_stoe_evaluation_lana_or_c4 0.7
_stoe_evaluation_lana_point_group -1
_stoe_evaluation_lana_table
;
#----------------------------------------------------------------------------
2Theta           4.9   10.5   16.1   21.7   27.3   32.9   38.5   44.1   49.7
#----------------------------------------------------------------------------
<Resolution>    6.84   3.70   2.48   1.87   1.50   1.25   1.07   0.94   0.85
N(total)         137    582   1404   2531   3883   5472   7101   8925   8341
<Redundancy>     2.0    1.9    2.0    2.0    2.0    1.9    1.9    1.9    1.8
Complet. [%%]    88.2   91.8   95.9   99.0   98.9   99.2   98.9   98.7   88.1
<I/sigma>      147.6  148.8  178.9  158.4  100.7   65.5   40.6   20.8   10.7
R(int)         0.070  0.059  0.032  0.030  0.031  0.039  0.048  0.069  0.103
#----------------------------------------------------------------------------
;
_stoe_measurement_identifier i3394
_stoe_measurement_max_exposure_per_frame '120.0 s'
_stoe_measurement_mean_exposure_per_frame '120.0 s'
_stoe_measurement_min_exposure_per_frame '120.0 s'
_stoe_measurement_total_exposure_time '7.4 h'
_stoe_measurement_total_frame_number 221
_stoe_measurement_total_run_number 3
_stoe_measurement_tube_power '50.0 W'

loop_
_space_group_symop_operation_xyz
'x, y, z'
'-x, -y, -z'

loop_
_atom_site_label
_atom_site_type_symbol
_atom_site_fract_x
_atom_site_fract_y
_atom_site_fract_z
_atom_site_U_iso_or_equiv
_atom_site_adp_type
_atom_site_occupancy
_atom_site_site_symmetry_order
_atom_site_calc_flag
_atom_site_refinement_flags_posn
_atom_site_refinement_flags_adp
_atom_site_refinement_flags_occupancy
_atom_site_disorder_assembly
_atom_site_disorder_group
I4 I 0.24244(5) 0.28764(6) 0.38339(4) 0.0373(2) Uani 1 1 d . . . . .
Fe4 Fe 0.43002(11) 0.22466(9) 0.39079(7) 0.0265(3) Uani 1 1 d . . . . .
N7 N 0.4568(6) 0.3929(5) 0.3633(4) 0.0228(17) Uani 1 1 d . . . . .
N8 N 0.5052(6) 0.3601(5) 0.2731(4) 0.0186(16) Uani 1 1 d . . . . .
C58 C 0.4703(7) 0.3281(6) 0.3401(5) 0.024(2) Uani 1 1 d . . . . .
C59 C 0.4833(7) 0.4622(6) 0.3117(5) 0.0227(18) Uani 1 1 d . . . . .
C60 C 0.5142(6) 0.4408(6) 0.2536(5) 0.0220(18) Uani 1 1 d . . . . .
C61 C 0.5449(7) 0.4980(7) 0.1923(5) 0.032(2) Uani 1 1 d . . . . .
H61 H 0.567042 0.483089 0.152749 0.038 Uiso 1 1 calc R U . . .
C62 C 0.5416(8) 0.5773(7) 0.1917(6) 0.036(2) Uani 1 1 d . . . . .
H62 H 0.560106 0.618358 0.150604 0.043 Uiso 1 1 calc R U . . .
C63 C 0.5122(8) 0.5978(7) 0.2491(6) 0.035(2) Uani 1 1 d . . . . .
H63 H 0.512553 0.652397 0.246847 0.042 Uiso 1 1 calc R U . . .
C64 C 0.4821(8) 0.5415(7) 0.3100(6) 0.032(2) Uani 1 1 d . . . . .
H64 H 0.461241 0.556789 0.349359 0.039 Uiso 1 1 calc R U . . .
C65 C 0.4250(8) 0.3886(7) 0.4324(5) 0.029(2) Uani 1 1 d . . . . .
H65A H 0.380473 0.349686 0.455967 0.044 Uiso 1 1 calc R U . . .
H65B H 0.387533 0.445151 0.435634 0.044 Uiso 1 1 calc R U . . .
H65C H 0.485415 0.368145 0.452485 0.044 Uiso 1 1 calc R U . . .
C66 C 0.5302(8) 0.3126(7) 0.2279(5) 0.030(2) Uani 1 1 d . . . . .
H66A H 0.602108 0.307760 0.205325 0.044 Uiso 1 1 calc R U . . .
H66B H 0.486335 0.341863 0.194882 0.044 Uiso 1 1 calc R U . . .
H66C H 0.519308 0.255843 0.252748 0.044 Uiso 1 1 calc R U . . .
C67A C 0.5286(17) 0.1534(13) 0.4461(11) 0.0265(3) Uani 0.5 1 d . . P A 2
C67 C 0.5706(17) 0.1492(13) 0.4327(11) 0.0265(3) Uani 0.5 1 d . . P A 1
C68 C 0.560(3) 0.1205(17) 0.3842(16) 0.0265(3) Uani 0.5 1 d . . P A 1
C68A C 0.560(3) 0.1330(17) 0.3877(16) 0.0265(3) Uani 0.5 1 d . . P A 2
C69A C 0.4889(17) 0.0999(13) 0.3810(11) 0.0265(3) Uani 0.5 1 d . . P A 2
C69 C 0.4724(17) 0.0883(13) 0.4092(11) 0.0265(3) Uani 0.5 1 d . . P A 1
C70A C 0.4098(16) 0.0979(12) 0.4393(11) 0.0265(3) Uani 0.5 1 d . . P A 2
C70 C 0.4266(17) 0.1032(14) 0.4724(11) 0.0265(3) Uani 0.5 1 d . . P A 1
C71 C 0.4884(17) 0.1374(13) 0.4864(10) 0.0265(3) Uani 0.5 1 d . . P A 1
C71A C 0.4357(17) 0.1292(14) 0.4797(11) 0.0265(3) Uani 0.5 1 d . . P A 2
C72 C 0.6563(15) 0.1793(13) 0.4333(10) 0.0265(3) Uani 0.5 1 d . . P A 1
H72A H 0.673296 0.221649 0.390441 0.040 Uiso 0.5 1 calc R U P A 1
H72B H 0.716303 0.131313 0.441124 0.040 Uiso 0.5 1 calc R U P A 1
H72C H 0.635797 0.204763 0.468771 0.040 Uiso 0.5 1 calc R U P A 1
C72A C 0.5864(15) 0.1829(12) 0.4756(10) 0.0265(3) Uani 0.5 1 d . . P A 2
H72D H 0.624369 0.221785 0.440111 0.040 Uiso 0.5 1 calc R U P A 2
H72E H 0.634357 0.133897 0.499542 0.040 Uiso 0.5 1 calc R U P A 2
H72F H 0.538048 0.212122 0.506464 0.040 Uiso 0.5 1 calc R U P A 2
C73 C 0.6455(16) 0.1063(13) 0.3272(10) 0.0265(3) Uani 0.5 1 d . . P A 1
H73A H 0.618007 0.102911 0.293158 0.040 Uiso 0.5 1 calc R U P A 1
H73B H 0.696085 0.053307 0.343006 0.040 Uiso 0.5 1 calc R U P A 1
H73C H 0.678187 0.153561 0.308113 0.040 Uiso 0.5 1 calc R U P A 1
C73A C 0.6607(16) 0.1403(13) 0.3394(10) 0.0265(3) Uani 0.5 1 d . . P A 2
H73D H 0.657481 0.136682 0.297323 0.040 Uiso 0.5 1 calc R U P A 2
H73E H 0.716305 0.094134 0.358009 0.040 Uiso 0.5 1 calc R U P A 2
H73F H 0.673285 0.194816 0.331619 0.040 Uiso 0.5 1 calc R U P A 2
C74A C 0.4914(16) 0.0765(13) 0.3218(10) 0.0265(3) Uani 0.5 1 d . . P A 2
H74A H 0.444733 0.040200 0.334724 0.040 Uiso 0.5 1 calc R U P A 2
H74B H 0.561128 0.046047 0.306462 0.040 Uiso 0.5 1 calc R U P A 2
H74C H 0.469986 0.128122 0.285839 0.040 Uiso 0.5 1 calc R U P A 2
C74 C 0.4322(16) 0.0480(12) 0.3805(10) 0.0265(3) Uani 0.5 1 d . . P A 1
H74D H 0.357263 0.066266 0.389552 0.040 Uiso 0.5 1 calc R U P A 1
H74E H 0.454026 -0.013694 0.400054 0.040 Uiso 0.5 1 calc R U P A 1
H74F H 0.458035 0.063980 0.332390 0.040 Uiso 0.5 1 calc R U P A 1
C75A C 0.3166(15) 0.0647(12) 0.4523(10) 0.0265(3) Uani 0.5 1 d . . P A 2
H75A H 0.271935 0.070075 0.494442 0.040 Uiso 0.5 1 calc R U P A 2
H75B H 0.339107 0.004989 0.454560 0.040 Uiso 0.5 1 calc R U P A 2
H75C H 0.278804 0.097731 0.416168 0.040 Uiso 0.5 1 calc R U P A 2
C75 C 0.3315(15) 0.0755(12) 0.5186(10) 0.0265(3) Uani 0.5 1 d . . P A 1
H75D H 0.283280 0.123044 0.532832 0.040 Uiso 0.5 1 calc R U P A 1
H75E H 0.351172 0.028106 0.557565 0.040 Uiso 0.5 1 calc R U P A 1
H75F H 0.298960 0.057739 0.495039 0.040 Uiso 0.5 1 calc R U P A 1
C76A C 0.3686(16) 0.1341(12) 0.5443(10) 0.0265(3) Uani 0.5 1 d . . P A 2
H76A H 0.400253 0.154870 0.566339 0.040 Uiso 0.5 1 calc R U P A 2
H76B H 0.359401 0.077659 0.572473 0.040 Uiso 0.5 1 calc R U P A 2
H76C H 0.301915 0.172979 0.536949 0.040 Uiso 0.5 1 calc R U P A 2
C76 C 0.4635(16) 0.1618(13) 0.5501(10) 0.0265(3) Uani 0.5 1 d . . P A 1
H76D H 0.500054 0.203865 0.542483 0.040 Uiso 0.5 1 calc R U P A 1
H76E H 0.485151 0.111166 0.586733 0.040 Uiso 0.5 1 calc R U P A 1
H76F H 0.389686 0.185618 0.561556 0.040 Uiso 0.5 1 calc R U P A 1
Fe5 Fe 0.04051(9) 0.20909(8) 0.20019(6) 0.0155(3) Uani 1 1 d . . . . .
I5 I -0.14970(5) 0.26268(4) 0.19236(3) 0.02485(16) Uani 1 1 d . . . . .
N9 N 0.0640(6) 0.3813(5) 0.1657(4) 0.0206(16) Uani 1 1 d . . . . .
N10 N 0.1011(6) 0.3448(5) 0.0779(4) 0.0197(16) Uani 1 1 d . . . . .
C77 C 0.0729(6) 0.3160(6) 0.1448(5) 0.0188(19) Uani 1 1 d . . . . .
C78 C 0.0817(7) 0.4508(6) 0.1139(5) 0.023(2) Uani 1 1 d . . . . .
C79 C 0.1070(7) 0.4281(6) 0.0570(5) 0.022(2) Uani 1 1 d . . . . .
C80 C 0.1320(8) 0.4852(7) -0.0062(5) 0.029(2) Uani 1 1 d . . . . .
H80 H 0.149612 0.469684 -0.045219 0.035 Uiso 1 1 calc R U . . .
C81 C 0.1297(8) 0.5635(7) -0.0089(6) 0.033(3) Uani 1 1 d . . . . .
H81 H 0.146804 0.603446 -0.050961 0.040 Uiso 1 1 calc R U . . .
C82 C 0.1031(8) 0.5879(6) 0.0480(6) 0.036(3) Uani 1 1 d . . . . .
H82 H 0.100859 0.644042 0.043578 0.043 Uiso 1 1 calc R U . . .
C83 C 0.0799(7) 0.5310(6) 0.1112(5) 0.025(2) Uani 1 1 d . . . . .
H83 H 0.063634 0.546384 0.150214 0.029 Uiso 1 1 calc R U . . .
C84 C 0.0326(7) 0.3775(6) 0.2354(5) 0.024(2) Uani 1 1 d . . . . .
H84A H 0.022772 0.321083 0.263106 0.036 Uiso 1 1 calc R U . . .
H84B H -0.031668 0.420280 0.241522 0.036 Uiso 1 1 calc R U . . .
H84C H 0.085805 0.388430 0.248271 0.036 Uiso 1 1 calc R U . . .
C85 C 0.1217(8) 0.2978(7) 0.0325(5) 0.026(2) Uani 1 1 d . . . . .
H85A H 0.080431 0.330541 -0.001761 0.039 Uiso 1 1 calc R U . . .
H85B H 0.104093 0.243396 0.057125 0.039 Uiso 1 1 calc R U . . .
H85C H 0.194465 0.287833 0.011617 0.039 Uiso 1 1 calc R U . . .
C86 C 0.1773(7) 0.1409(6) 0.2329(4) 0.0198(19) Uani 1 1 d . . . . .
C87 C 0.1651(7) 0.1037(5) 0.1880(4) 0.0191(19) Uani 1 1 d . . . . .
C88 C 0.0734(7) 0.0764(6) 0.2175(5) 0.0199(19) Uani 1 1 d . . . . .
C89 C 0.0332(7) 0.0915(6) 0.2799(4) 0.0179(18) Uani 1 1 d . . . . .
C90 C 0.0976(7) 0.1287(6) 0.2909(5) 0.0198(19) Uani 1 1 d . . . . .
C91 C 0.2676(7) 0.1736(7) 0.2222(5) 0.029(2) Uani 1 1 d . . . . .
H91A H 0.286283 0.205007 0.175138 0.043 Uiso 1 1 calc R U . . .
H91B H 0.325537 0.125869 0.235824 0.043 Uiso 1 1 calc R U . . .
H91C H 0.250308 0.211199 0.248780 0.043 Uiso 1 1 calc R U . . .
C92 C 0.2391(9) 0.0937(7) 0.1271(5) 0.034(3) Uani 1 1 d . . . . .
H92A H 0.204236 0.089334 0.097130 0.050 Uiso 1 1 calc R U . . .
H92B H 0.293936 0.042161 0.138564 0.050 Uiso 1 1 calc R U . . .
H92C H 0.268383 0.142891 0.104980 0.050 Uiso 1 1 calc R U . . .
C93 C 0.0277(8) 0.0347(6) 0.1900(6) 0.028(2) Uani 1 1 d . . . . .
H93A H -0.046872 0.056395 0.198050 0.042 Uiso 1 1 calc R U . . .
H93B H 0.045572 -0.026673 0.211805 0.042 Uiso 1 1 calc R U . . .
H93C H 0.054656 0.047332 0.142102 0.042 Uiso 1 1 calc R U . . .
C94 C -0.0585(7) 0.0658(7) 0.3280(5) 0.030(2) Uani 1 1 d . . . . .
H94A H -0.087809 0.101588 0.356748 0.045 Uiso 1 1 calc R U . . .
H94B H -0.038429 0.006388 0.355172 0.045 Uiso 1 1 calc R U . . .
H94C H -0.109497 0.072399 0.303687 0.045 Uiso 1 1 calc R U . . .
C95 C 0.0867(8) 0.1508(7) 0.3508(5) 0.028(2) Uani 1 1 d . . . . .
H95A H 0.123050 0.194458 0.339195 0.043 Uiso 1 1 calc R U . . .
H95B H 0.115794 0.100273 0.384873 0.043 Uiso 1 1 calc R U . . .
H95C H 0.014027 0.172425 0.367994 0.043 Uiso 1 1 calc R U . . .
N1 N 0.7217(6) 0.6220(5) 0.3214(4) 0.0219(17) Uani 1 1 d . . . . .
C1 C 0.7593(7) 0.6562(6) 0.2561(5) 0.0208(19) Uani 1 1 d . . . . .
I1 I 0.98974(5) 0.69821(5) 0.20418(3) 0.02790(17) Uani 1 1 d . . . . .
Fe1 Fe 0.79581(10) 0.76374(9) 0.20994(7) 0.0228(3) Uani 1 1 d . . . . .
C2 C 0.7170(6) 0.5380(6) 0.3352(5) 0.0190(19) Uani 1 1 d . . . . .
N2 N 0.7743(6) 0.5971(6) 0.2277(4) 0.0246(18) Uani 1 1 d . . . . .
C3 C 0.7495(6) 0.5224(6) 0.2747(5) 0.023(2) Uani 1 1 d . . . . .
C4 C 0.7542(7) 0.4464(6) 0.2697(5) 0.0200(19) Uani 1 1 d . . . . .
H4 H 0.777594 0.435702 0.228412 0.024 Uiso 1 1 calc R U . . .
C5 C 0.7234(8) 0.3863(7) 0.3277(6) 0.032(2) Uani 1 1 d . . . . .
H5 H 0.724606 0.332977 0.326354 0.038 Uiso 1 1 calc R U . . .
C6 C 0.6901(7) 0.4022(7) 0.3889(5) 0.026(2) Uani 1 1 d . . . . .
H6 H 0.669798 0.359062 0.427847 0.032 Uiso 1 1 calc R U . . .
C7 C 0.6860(7) 0.4791(6) 0.3940(5) 0.0216(19) Uani 1 1 d . . . . .
H7 H 0.663368 0.490222 0.435117 0.026 Uiso 1 1 calc R U . . .
C8 C 0.6965(7) 0.6610(6) 0.3723(5) 0.024(2) Uani 1 1 d . . . . .
H8A H 0.713720 0.715927 0.352858 0.035 Uiso 1 1 calc R U . . .
H8B H 0.735626 0.624220 0.407233 0.035 Uiso 1 1 calc R U . . .
H8C H 0.623139 0.669380 0.391493 0.035 Uiso 1 1 calc R U . . .
C9 C 0.8082(8) 0.6079(7) 0.1576(5) 0.030(2) Uani 1 1 d . . . . .
H9A H 0.758773 0.596167 0.141858 0.045 Uiso 1 1 calc R U . . .
H9B H 0.875261 0.568727 0.149918 0.045 Uiso 1 1 calc R U . . .
H9C H 0.813648 0.666321 0.133353 0.045 Uiso 1 1 calc R U . . .
C10 C 0.7671(8) 0.8679(6) 0.1198(5) 0.027(2) Uani 1 1 d . . . . .
C11 C 0.8043(8) 0.8933(7) 0.1591(6) 0.035(3) Uani 1 1 d . . . . .
C12 C 0.7349(7) 0.8908(7) 0.2177(6) 0.032(3) Uani 1 1 d . . . . .
C13 C 0.6591(7) 0.8570(7) 0.2195(5) 0.029(2) Uani 1 1 d . . . . .
C14 C 0.6790(9) 0.8415(6) 0.1566(5) 0.032(2) Uani 1 1 d . . . . .
C15 C 0.8240(11) 0.8651(8) 0.0504(6) 0.047(3) Uani 1 1 d . . . . .
H15A H 0.891996 0.826162 0.052839 0.070 Uiso 1 1 calc R U . . .
H15B H 0.831015 0.921979 0.021819 0.070 Uiso 1 1 calc R U . . .
H15C H 0.785474 0.845496 0.032037 0.070 Uiso 1 1 calc R U . . .
C16 C 0.8963(9) 0.9291(8) 0.1361(7) 0.045(3) Uani 1 1 d . . . . .
H16A H 0.936725 0.918000 0.094722 0.067 Uiso 1 1 calc R U . . .
H16B H 0.938370 0.902173 0.170156 0.067 Uiso 1 1 calc R U . . .
H16C H 0.873803 0.990303 0.128387 0.067 Uiso 1 1 calc R U . . .
C17 C 0.7428(10) 0.9135(9) 0.2748(7) 0.054(4) Uani 1 1 d . . . . .
H17A H 0.678029 0.951575 0.288543 0.081 Uiso 1 1 calc R U . . .
H17B H 0.798243 0.941860 0.260358 0.081 Uiso 1 1 calc R U . . .
H17C H 0.757139 0.861824 0.312216 0.081 Uiso 1 1 calc R U . . .
C18 C 0.5627(9) 0.8473(10) 0.2713(7) 0.067(5) Uani 1 1 d . . . . .
H18A H 0.503240 0.886602 0.252539 0.101 Uiso 1 1 calc R U . . .
H18B H 0.565609 0.859868 0.309705 0.101 Uiso 1 1 calc R U . . .
H18C H 0.556726 0.789015 0.285267 0.101 Uiso 1 1 calc R U . . .
C19 C 0.6123(10) 0.8145(7) 0.1329(7) 0.048(3) Uani 1 1 d . . . . .
H19A H 0.654816 0.777250 0.106515 0.072 Uiso 1 1 calc R U . . .
H19B H 0.569941 0.864457 0.105502 0.072 Uiso 1 1 calc R U . . .
H19C H 0.568065 0.783866 0.171176 0.072 Uiso 1 1 calc R U . . .
I3 I 0.61887(5) 0.30866(4) 0.58191(3) 0.02730(17) Uani 1 1 d . . . . .
Fe3 Fe 0.80789(10) 0.24140(9) 0.58451(6) 0.0188(3) Uani 1 1 d . . . . .
N5 N 0.8370(6) 0.4074(5) 0.5629(4) 0.0203(17) Uani 1 1 d . . . . .
N6 N 0.8919(6) 0.3770(5) 0.4719(4) 0.0217(17) Uani 1 1 d . . . . .
C39 C 0.8508(6) 0.3445(6) 0.5385(5) 0.0198(19) Uani 1 1 d . . . . .
C40 C 0.8659(7) 0.4769(6) 0.5146(5) 0.022(2) Uani 1 1 d . . . . .
C41 C 0.9022(7) 0.4563(6) 0.4557(5) 0.0213(19) Uani 1 1 d . . . . .
C42 C 0.9367(7) 0.5134(7) 0.3969(5) 0.028(2) Uani 1 1 d . . . . .
H42 H 0.960880 0.499490 0.356813 0.034 Uiso 1 1 calc R U . . .
C43 C 0.9352(8) 0.5914(7) 0.3979(6) 0.035(3) Uani 1 1 d . . . . .
H43 H 0.959118 0.631967 0.358200 0.042 Uiso 1 1 calc R U . . .
C44 C 0.8987(8) 0.6105(7) 0.4568(6) 0.033(2) Uani 1 1 d . . . . .
H44 H 0.897159 0.664752 0.456396 0.039 Uiso 1 1 calc R U . . .
C45 C 0.8646(7) 0.5537(7) 0.5159(5) 0.027(2) Uani 1 1 d . . . . .
H45 H 0.841063 0.567447 0.555989 0.032 Uiso 1 1 calc R U . . .
C46 C 0.7958(8) 0.4009(7) 0.6325(5) 0.026(2) Uani 1 1 d . . . . .
H46A H 0.772580 0.348783 0.655879 0.039 Uiso 1 1 calc R U . . .
H46B H 0.738019 0.449916 0.635869 0.039 Uiso 1 1 calc R U . . .
H46C H 0.849208 0.399799 0.652591 0.039 Uiso 1 1 calc R U . . .
C47 C 0.9256(7) 0.3314(6) 0.4239(5) 0.023(2) Uani 1 1 d . . . . .
H47A H 1.000026 0.321656 0.408715 0.035 Uiso 1 1 calc R U . . .
H47B H 0.892108 0.365062 0.385863 0.035 Uiso 1 1 calc R U . . .
H47C H 0.907495 0.276892 0.444772 0.035 Uiso 1 1 calc R U . . .
C48 C 0.9137(7) 0.1634(7) 0.6481(5) 0.025(2) Uani 1 1 d . . . . .
C49 C 0.9462(7) 0.1516(6) 0.5836(5) 0.026(2) Uani 1 1 d . . . . .
C50 C 0.8755(7) 0.1140(6) 0.5776(5) 0.0199(19) Uani 1 1 d . . . . .
C51 C 0.7969(6) 0.1099(5) 0.6351(5) 0.0175(18) Uani 1 1 d . . . . .
C52 C 0.8187(7) 0.1398(6) 0.6797(5) 0.023(2) Uani 1 1 d . . . . .
C53 C 0.9739(12) 0.1940(9) 0.6743(7) 0.054(4) Uani 1 1 d . . . . .
H53A H 1.036582 0.150021 0.684045 0.080 Uiso 1 1 calc R U . . .
H53B H 0.932900 0.206619 0.714961 0.080 Uiso 1 1 calc R U . . .
H53C H 0.991707 0.245376 0.640975 0.080 Uiso 1 1 calc R U . . .
C54 C 1.0479(7) 0.1569(7) 0.5374(7) 0.041(3) Uani 1 1 d . . . . .
H54A H 1.046340 0.153304 0.494919 0.061 Uiso 1 1 calc R U . . .
H54B H 1.101893 0.109880 0.557152 0.061 Uiso 1 1 calc R U . . .
H54C H 1.061734 0.210783 0.529971 0.061 Uiso 1 1 calc R U . . .
C55 C 0.8807(10) 0.0848(8) 0.5216(6) 0.039(3) Uani 1 1 d . . . . .
H55A H 0.813074 0.104319 0.510022 0.059 Uiso 1 1 calc R U . . .
H55B H 0.902160 0.022747 0.535260 0.059 Uiso 1 1 calc R U . . .
H55C H 0.930256 0.108139 0.482908 0.059 Uiso 1 1 calc R U . . .
C56 C 0.7092(7) 0.0750(7) 0.6495(6) 0.031(2) Uani 1 1 d . . . . .
H56A H 0.724153 0.015918 0.678212 0.047 Uiso 1 1 calc R U . . .
H56B H 0.696285 0.077600 0.607908 0.047 Uiso 1 1 calc R U . . .
H56C H 0.648564 0.108133 0.672086 0.047 Uiso 1 1 calc R U . . .
C57 C 0.7561(10) 0.1435(7) 0.7445(5) 0.038(3) Uani 1 1 d . . . . .
H57A H 0.770929 0.087449 0.777737 0.057 Uiso 1 1 calc R U . . .
H57B H 0.683539 0.161105 0.742213 0.057 Uiso 1 1 calc R U . . .
H57C H 0.771986 0.184505 0.757116 0.057 Uiso 1 1 calc R U . . .
I2 I 0.56885(5) 0.72762(5) 0.00093(3) 0.03241(19) Uani 1 1 d . . . . .
Fe2 Fe 0.37536(11) 0.78445(9) 0.00177(7) 0.0225(3) Uani 1 1 d . . . . .
N3 N 0.3152(6) 0.6410(5) 0.1188(4) 0.0229(17) Uani 1 1 d . . . . .
N4 N 0.3565(5) 0.6149(5) 0.0259(3) 0.0150(15) Uani 1 1 d . . . . .
C20 C 0.3448(6) 0.6769(6) 0.0515(5) 0.0180(18) Uani 1 1 d . . . . .
C21 C 0.3097(7) 0.5589(6) 0.1352(5) 0.024(2) Uani 1 1 d . . . . .
C22 C 0.3373(7) 0.5406(5) 0.0756(5) 0.0193(19) Uani 1 1 d . . . . .
C23 C 0.3413(8) 0.4638(6) 0.0713(6) 0.030(2) Uani 1 1 d . . . . .
H23 H 0.358700 0.453579 0.030000 0.036 Uiso 1 1 calc R U . . .
C24 C 0.3186(8) 0.4031(7) 0.1308(6) 0.035(3) Uani 1 1 d . . . . .
H24 H 0.321334 0.348684 0.130801 0.042 Uiso 1 1 calc R U . . .
C25 C 0.2914(9) 0.4191(8) 0.1915(7) 0.047(3) Uani 1 1 d . . . . .
H25 H 0.276009 0.375189 0.231398 0.056 Uiso 1 1 calc R U . . .
C26 C 0.2863(8) 0.4974(8) 0.1952(6) 0.036(3) Uani 1 1 d . . . . .
H26 H 0.267781 0.508028 0.236356 0.044 Uiso 1 1 calc R U . . .
C27 C 0.2918(7) 0.6863(7) 0.1670(5) 0.029(2) Uani 1 1 d . . . . .
H27A H 0.217658 0.701343 0.183320 0.043 Uiso 1 1 calc R U . . .
H27B H 0.316410 0.737913 0.145408 0.043 Uiso 1 1 calc R U . . .
H27C H 0.325812 0.649631 0.204433 0.043 Uiso 1 1 calc R U . . .
C28 C 0.3846(8) 0.6252(6) -0.0452(4) 0.022(2) Uani 1 1 d . . . . .
H28A H 0.323772 0.632739 -0.061277 0.032 Uiso 1 1 calc R U . . .
H28B H 0.436339 0.574678 -0.052539 0.032 Uiso 1 1 calc R U . . .
H28C H 0.412355 0.675018 -0.069290 0.032 Uiso 1 1 calc R U . . .
C29 C 0.3733(9) 0.9083(7) -0.0759(6) 0.039(2) Uani 1 1 d . . . . .
C30 C 0.3357(8) 0.9179(7) -0.0104(6) 0.036(2) Uani 1 1 d . . . . .
C31 C 0.2487(8) 0.8858(7) 0.0181(6) 0.0295(19) Uani 1 1 d . . . . .
C32 C 0.2305(8) 0.8574(6) -0.0280(5) 0.0296(18) Uani 1 1 d . . . . .
C33 C 0.3054(9) 0.8736(7) -0.0863(6) 0.037(2) Uani 1 1 d . . . . .
C34 C 0.4643(9) 0.9359(8) -0.1270(7) 0.054(4) Uani 1 1 d . . . . .
H34A H 0.495524 0.897513 -0.153743 0.080 Uiso 1 1 calc R U . . .
H34B H 0.514830 0.934145 -0.104373 0.080 Uiso 1 1 calc R U . . .
H34C H 0.441473 0.993730 -0.156034 0.080 Uiso 1 1 calc R U . . .
C35 C 0.3866(10) 0.9561(9) 0.0157(8) 0.050(3) Uani 1 1 d . . . . .
H35A H 0.460991 0.935950 0.003289 0.076 Uiso 1 1 calc R U . . .
H35B H 0.365940 0.939536 0.064198 0.076 Uiso 1 1 calc R U . . .
H35C H 0.366355 1.017918 -0.003093 0.076 Uiso 1 1 calc R U . . .
C36 C 0.1738(8) 0.8950(8) 0.0806(6) 0.041(3) Uani 1 1 d . . . . .
H36A H 0.117076 0.945056 0.069434 0.061 Uiso 1 1 calc R U . . .
H36B H 0.208294 0.901644 0.109660 0.061 Uiso 1 1 calc R U . . .
H36C H 0.147237 0.844466 0.103505 0.061 Uiso 1 1 calc R U . . .
C37 C 0.1393(9) 0.8251(8) -0.0182(7) 0.041(3) Uani 1 1 d . . . . .
H37A H 0.084956 0.872164 -0.037510 0.061 Uiso 1 1 calc R U . . .
H37B H 0.114165 0.800292 0.029399 0.061 Uiso 1 1 calc R U . . .
H37C H 0.159424 0.781884 -0.040042 0.061 Uiso 1 1 calc R U . . .
C38 C 0.3123(12) 0.8563(8) -0.1482(6) 0.055(4) Uani 1 1 d . . . . .
H38A H 0.384433 0.839521 -0.169000 0.083 Uiso 1 1 calc R U . . .
H38B H 0.277392 0.907557 -0.179095 0.083 Uiso 1 1 calc R U . . .
H38C H 0.279763 0.810459 -0.137165 0.083 Uiso 1 1 calc R U . . .

loop_
_atom_site_aniso_label
_atom_site_aniso_U_11
_atom_site_aniso_U_22
_atom_site_aniso_U_33
_atom_site_aniso_U_23
_atom_site_aniso_U_13
_atom_site_aniso_U_12
I4 0.0286(4) 0.0633(5) 0.0309(4) -0.0245(4) 0.0089(3) -0.0267(4)
Fe4 0.0294(7) 0.0210(7) 0.0278(7) -0.0117(6) 0.0091(6) -0.0133(6)
N7 0.028(4) 0.022(4) 0.021(4) -0.004(3) -0.006(3) -0.011(3)
N8 0.014(4) 0.026(4) 0.012(4) -0.001(3) -0.003(3) -0.006(3)
C58 0.026(5) 0.030(5) 0.018(5) -0.005(4) -0.004(4) -0.011(4)
C59 0.016(4) 0.026(4) 0.024(4) 0.000(4) -0.005(3) -0.012(4)
C60 0.008(4) 0.026(5) 0.028(4) 0.001(3) -0.008(3) -0.007(3)
C61 0.016(5) 0.039(5) 0.027(5) 0.002(4) -0.005(4) -0.006(4)
C62 0.022(5) 0.025(4) 0.036(5) 0.018(4) -0.006(4) -0.008(4)
C63 0.017(5) 0.028(5) 0.048(5) 0.004(4) -0.013(4) -0.005(4)
C64 0.022(5) 0.027(5) 0.046(5) -0.005(4) -0.012(4) -0.008(4)
C65 0.036(6) 0.029(6) 0.026(5) -0.012(4) -0.004(4) -0.010(5)
C66 0.028(5) 0.035(6) 0.020(5) -0.011(4) -0.002(4) -0.001(4)
C67A 0.0294(7) 0.0210(7) 0.0278(7) -0.0117(6) 0.0091(6) -0.0133(6)
C67 0.0294(7) 0.0210(7) 0.0278(7) -0.0117(6) 0.0091(6) -0.0133(6)
C68 0.0294(7) 0.0210(7) 0.0278(7) -0.0117(6) 0.0091(6) -0.0133(6)
C68A 0.0294(7) 0.0210(7) 0.0278(7) -0.0117(6) 0.0091(6) -0.0133(6)
C69A 0.0294(7) 0.0210(7) 0.0278(7) -0.0117(6) 0.0091(6) -0.0133(6)
C69 0.0294(7) 0.0210(7) 0.0278(7) -0.0117(6) 0.0091(6) -0.0133(6)
C70A 0.0294(7) 0.0210(7) 0.0278(7) -0.0117(6) 0.0091(6) -0.0133(6)
C70 0.0294(7) 0.0210(7) 0.0278(7) -0.0117(6) 0.0091(6) -0.0133(6)
C71 0.0294(7) 0.0210(7) 0.0278(7) -0.0117(6) 0.0091(6) -0.0133(6)
C71A 0.0294(7) 0.0210(7) 0.0278(7) -0.0117(6) 0.0091(6) -0.0133(6)
C72 0.0294(7) 0.0210(7) 0.0278(7) -0.0117(6) 0.0091(6) -0.0133(6)
C72A 0.0294(7) 0.0210(7) 0.0278(7) -0.0117(6) 0.0091(6) -0.0133(6)
C73 0.0294(7) 0.0210(7) 0.0278(7) -0.0117(6) 0.0091(6) -0.0133(6)
C73A 0.0294(7) 0.0210(7) 0.0278(7) -0.0117(6) 0.0091(6) -0.0133(6)
C74A 0.0294(7) 0.0210(7) 0.0278(7) -0.0117(6) 0.0091(6) -0.0133(6)
C74 0.0294(7) 0.0210(7) 0.0278(7) -0.0117(6) 0.0091(6) -0.0133(6)
C75A 0.0294(7) 0.0210(7) 0.0278(7) -0.0117(6) 0.0091(6) -0.0133(6)
C75 0.0294(7) 0.0210(7) 0.0278(7) -0.0117(6) 0.0091(6) -0.0133(6)
C76A 0.0294(7) 0.0210(7) 0.0278(7) -0.0117(6) 0.0091(6) -0.0133(6)
C76 0.0294(7) 0.0210(7) 0.0278(7) -0.0117(6) 0.0091(6) -0.0133(6)
Fe5 0.0124(6) 0.0160(6) 0.0169(6) -0.0039(5) -0.0062(5) -0.0007(5)
I5 0.0189(3) 0.0224(3) 0.0308(4) -0.0058(3) -0.0102(2) -0.0006(2)
N9 0.016(4) 0.019(4) 0.025(4) -0.011(3) -0.002(3) 0.000(3)
N10 0.020(4) 0.015(4) 0.022(4) -0.005(3) -0.005(3) -0.003(3)
C77 0.005(4) 0.029(5) 0.028(5) -0.018(4) 0.000(3) -0.004(3)
C78 0.016(4) 0.021(5) 0.032(5) -0.011(4) -0.006(4) 0.001(4)
C79 0.022(5) 0.024(5) 0.021(5) -0.003(4) -0.007(4) -0.008(4)
C80 0.029(5) 0.035(6) 0.020(5) 0.003(4) -0.010(4) -0.013(5)
C81 0.031(6) 0.022(5) 0.043(7) 0.011(5) -0.022(5) -0.015(4)
C82 0.034(6) 0.013(5) 0.058(8) 0.005(5) -0.021(5) -0.011(4)
C83 0.022(5) 0.018(5) 0.036(6) -0.009(4) -0.015(4) 0.002(4)
C84 0.020(5) 0.028(5) 0.026(5) -0.017(4) 0.002(4) -0.006(4)
C85 0.032(5) 0.031(5) 0.018(5) -0.004(4) -0.009(4) -0.011(4)
C86 0.021(5) 0.016(4) 0.016(4) -0.001(4) 0.004(4) -0.010(4)
C87 0.022(5) 0.010(4) 0.019(5) -0.008(4) 0.002(4) 0.000(3)
C88 0.024(5) 0.018(5) 0.018(5) -0.003(4) -0.002(4) -0.011(4)
C89 0.023(5) 0.015(4) 0.013(4) 0.001(3) -0.002(3) -0.010(4)
C90 0.012(4) 0.021(5) 0.021(5) -0.005(4) 0.002(3) -0.005(4)
C91 0.020(5) 0.028(5) 0.030(5) 0.000(4) -0.006(4) -0.005(4)
C92 0.040(6) 0.028(6) 0.013(5) -0.004(4) 0.002(4) 0.005(5)
C93 0.026(5) 0.020(5) 0.048(7) -0.023(5) -0.014(5) 0.001(4)
C94 0.020(5) 0.029(6) 0.030(6) -0.007(4) 0.010(4) -0.010(4)
C95 0.041(6) 0.028(5) 0.012(4) 0.000(4) -0.008(4) -0.009(5)
N1 0.019(4) 0.027(4) 0.023(4) -0.011(3) -0.001(3) -0.008(3)
C1 0.021(5) 0.022(5) 0.022(5) -0.009(4) -0.009(4) -0.002(4)
I1 0.0156(3) 0.0380(4) 0.0332(4) -0.0181(3) -0.0011(2) -0.0058(3)
Fe1 0.0205(7) 0.0297(8) 0.0216(7) -0.0126(6) 0.0012(5) -0.0101(6)
C2 0.010(4) 0.017(4) 0.030(5) -0.011(4) -0.008(4) 0.005(3)
N2 0.012(4) 0.035(5) 0.034(5) -0.021(4) 0.000(3) -0.006(3)
C3 0.005(4) 0.033(5) 0.026(5) -0.011(4) -0.006(3) 0.006(4)
C4 0.017(4) 0.019(5) 0.027(5) -0.014(4) -0.005(4) 0.001(4)
C5 0.027(5) 0.021(5) 0.050(7) -0.017(5) -0.011(5) -0.001(4)
C6 0.023(5) 0.031(6) 0.026(5) -0.008(4) -0.008(4) -0.007(4)
C7 0.028(5) 0.022(5) 0.018(5) -0.009(4) -0.005(4) -0.006(4)
C8 0.015(4) 0.029(5) 0.027(5) -0.019(4) -0.001(4) 0.002(4)
C9 0.028(5) 0.043(6) 0.023(5) -0.017(5) 0.002(4) -0.012(5)
C10 0.038(6) 0.019(5) 0.015(5) -0.002(4) -0.002(4) -0.002(4)
C11 0.030(6) 0.036(6) 0.041(7) -0.014(5) 0.001(5) -0.016(5)
C12 0.017(5) 0.041(6) 0.049(7) -0.031(6) -0.012(5) 0.007(4)
C13 0.013(4) 0.038(6) 0.018(5) -0.001(4) 0.003(4) 0.000(4)
C14 0.052(7) 0.023(5) 0.035(6) -0.006(4) -0.021(5) -0.019(5)
C15 0.061(8) 0.040(7) 0.029(6) -0.008(5) 0.007(6) -0.016(6)
C16 0.029(6) 0.040(7) 0.058(8) -0.014(6) 0.005(5) -0.014(5)
C17 0.051(8) 0.046(8) 0.074(10) -0.044(7) -0.032(7) 0.024(6)
C18 0.022(6) 0.074(10) 0.042(7) 0.018(7) 0.012(5) 0.005(6)
C19 0.052(8) 0.022(6) 0.073(9) 0.007(6) -0.044(7) -0.013(5)
I3 0.0215(3) 0.0253(3) 0.0322(4) -0.0016(3) -0.0078(3) -0.0091(3)
Fe3 0.0141(6) 0.0230(7) 0.0173(6) -0.0025(5) -0.0022(5) -0.0077(5)
N5 0.027(4) 0.026(4) 0.008(4) 0.000(3) 0.001(3) -0.016(3)
N6 0.023(4) 0.030(4) 0.013(4) -0.005(3) -0.001(3) -0.012(3)
C39 0.007(4) 0.031(5) 0.019(5) -0.006(4) -0.001(3) -0.005(4)
C40 0.019(5) 0.028(5) 0.023(5) -0.006(4) -0.005(4) -0.009(4)
C41 0.015(4) 0.030(5) 0.018(5) -0.007(4) -0.001(3) -0.008(4)
C42 0.021(5) 0.044(6) 0.015(5) -0.002(4) -0.007(4) -0.009(4)
C43 0.031(6) 0.041(6) 0.031(6) 0.007(5) -0.014(5) -0.021(5)
C44 0.025(5) 0.036(6) 0.038(6) -0.004(5) -0.009(5) -0.015(5)
C45 0.016(4) 0.043(6) 0.028(5) -0.014(5) 0.000(4) -0.015(4)
C46 0.025(5) 0.036(6) 0.022(5) -0.014(4) 0.010(4) -0.020(4)
C47 0.011(4) 0.031(5) 0.022(5) -0.005(4) -0.003(4) -0.004(4)
C48 0.021(5) 0.032(6) 0.019(5) 0.002(4) -0.012(4) -0.007(4)
C49 0.018(5) 0.016(5) 0.041(6) 0.001(4) -0.011(4) -0.010(4)
C50 0.018(4) 0.013(4) 0.019(5) 0.000(4) 0.004(4) -0.004(3)
C51 0.010(4) 0.014(4) 0.028(5) -0.007(4) -0.005(3) -0.001(3)
C52 0.025(5) 0.014(4) 0.023(5) -0.003(4) -0.001(4) -0.005(4)
C53 0.072(10) 0.046(8) 0.062(9) -0.006(7) -0.047(8) -0.023(7)
C54 0.012(5) 0.028(6) 0.065(8) -0.007(6) 0.005(5) -0.005(4)
C55 0.050(7) 0.044(7) 0.030(6) -0.014(5) -0.003(5) -0.020(6)
C56 0.017(5) 0.023(5) 0.050(7) -0.010(5) 0.002(4) -0.012(4)
C57 0.062(8) 0.026(6) 0.013(5) 0.001(4) -0.001(5) -0.010(5)
I2 0.0311(4) 0.0445(4) 0.0255(3) -0.0033(3) -0.0046(3) -0.0242(3)
Fe2 0.0256(7) 0.0218(7) 0.0215(7) -0.0116(6) 0.0086(5) -0.0140(6)
N3 0.026(4) 0.033(5) 0.014(4) -0.006(3) -0.003(3) -0.014(4)
N4 0.015(4) 0.016(4) 0.011(3) 0.003(3) -0.004(3) -0.008(3)
C20 0.010(4) 0.020(5) 0.022(5) -0.005(4) -0.002(3) -0.004(3)
C21 0.018(4) 0.025(5) 0.022(5) 0.008(4) -0.008(4) -0.011(4)
C22 0.018(4) 0.010(4) 0.028(5) 0.003(4) -0.010(4) -0.006(3)
C23 0.028(5) 0.018(5) 0.044(6) -0.004(4) -0.013(5) -0.008(4)
C24 0.024(5) 0.031(6) 0.049(7) 0.008(5) -0.020(5) -0.016(5)
C25 0.029(6) 0.032(6) 0.063(9) 0.018(6) -0.019(6) -0.019(5)
C26 0.021(5) 0.049(7) 0.028(6) 0.009(5) -0.007(4) -0.018(5)
C27 0.015(4) 0.042(6) 0.026(5) -0.020(5) -0.005(4) 0.007(4)
C28 0.032(5) 0.013(4) 0.015(4) -0.001(3) -0.005(4) -0.004(4)
C29 0.029(4) 0.023(5) 0.053(4) -0.020(4) 0.008(3) 0.000(3)
C30 0.021(4) 0.030(5) 0.058(5) -0.028(4) 0.004(3) -0.003(4)
C31 0.019(3) 0.031(5) 0.039(4) -0.017(4) -0.004(3) -0.002(3)
C32 0.036(4) 0.018(4) 0.032(4) -0.004(3) -0.012(3) -0.005(3)
C33 0.048(5) 0.018(5) 0.036(4) -0.007(3) -0.004(3) -0.004(4)
C34 0.030(6) 0.039(7) 0.058(8) 0.002(6) 0.005(6) -0.001(5)
C35 0.038(7) 0.047(8) 0.078(10) -0.032(7) -0.010(7) -0.012(6)
C36 0.025(6) 0.048(7) 0.048(7) -0.024(6) 0.005(5) -0.008(5)
C37 0.043(7) 0.033(6) 0.055(8) -0.014(6) -0.014(6) -0.016(5)
C38 0.073(10) 0.039(7) 0.041(7) -0.022(6) -0.012(7) 0.013(7)

loop_
_atom_type_symbol
_atom_type_description
_atom_type_scat_dispersion_real
_atom_type_scat_dispersion_imag
_atom_type_scat_source
C C 0.0033 0.0016 'International Tables Vol C Tables 4.2.6.8 and 6.1.1.4'
H H 0.0000 0.0000 'International Tables Vol C Tables 4.2.6.8 and 6.1.1.4'
Fe Fe 0.3463 0.8444 'International Tables Vol C Tables 4.2.6.8 and 6.1.1.4'
I I -0.4742 1.8119 'International Tables Vol C Tables 4.2.6.8 and 6.1.1.4'
N N 0.0061 0.0033 'International Tables Vol C Tables 4.2.6.8 and 6.1.1.4'

loop_
_exptl_crystal_face_index_h
_exptl_crystal_face_index_k
_exptl_crystal_face_index_l
_exptl_crystal_face_perp_dist
-2 9 -3 0.0470
2 -8 3 0.0300
-2 -2 -3 0.0790
2 2 3 0.0280
4 0 -3 0.0910
-3 1 4 0.0970
0 1 -7 0.1040

loop_
_geom_angle_atom_site_label_1
_geom_angle_atom_site_label_2
_geom_angle_atom_site_label_3
_geom_angle
_geom_angle_site_symmetry_1
_geom_angle_site_symmetry_3
_geom_angle_publ_flag
C58 Fe4 I4 95.2(3) . . ?
C58 Fe4 C67A 107.7(7) . . ?
C58 Fe4 C67 98.9(6) . . ?
C58 Fe4 C68 108.9(8) . . ?
C58 Fe4 C68A 105.0(9) . . ?
C58 Fe4 C69A 131.6(6) . . ?
C58 Fe4 C69 145.0(6) . . ?
C58 Fe4 C70A 170.1(6) . . ?
C58 Fe4 C70 156.7(7) . . ?
C58 Fe4 C71 121.2(6) . . ?
C58 Fe4 C71A 142.3(8) . . ?
C67A Fe4 I4 147.2(6) . . ?
C67A Fe4 C68A 41.3(11) . . ?
C67A Fe4 C69A 68.0(9) . . ?
C67A Fe4 C70A 67.7(9) . . ?
C67A Fe4 C71A 41.7(9) . . ?
C67 Fe4 I4 160.5(5) . . ?
C67 Fe4 C71 36.0(7) . . ?
C68 Fe4 I4 145.9(7) . . ?
C68 Fe4 C67 38.0(10) . . ?
C68 Fe4 C69 38.1(9) . . ?
C68 Fe4 C70 63.2(10) . . ?
C68 Fe4 C71 62.1(10) . . ?
C68A Fe4 I4 152.2(7) . . ?
C68A Fe4 C69A 39.0(9) . . ?
C68A Fe4 C70A 65.7(10) . . ?
C68A Fe4 C71A 67.7(11) . . ?
C69A Fe4 I4 113.3(6) . . ?
C69A Fe4 C70A 38.9(7) . . ?
C69 Fe4 I4 111.0(6) . . ?
C69 Fe4 C67 62.6(8) . . ?
C69 Fe4 C70 38.4(8) . . ?
C69 Fe4 C71 61.9(8) . . ?
C70A Fe4 I4 92.7(6) . . ?
C70 Fe4 I4 102.2(6) . . ?
C70 Fe4 C67 60.8(8) . . ?
C70 Fe4 C71 35.5(8) . . ?
C71 Fe4 I4 124.6(5) . . ?
C71A Fe4 I4 106.9(6) . . ?
C71A Fe4 C69A 66.3(9) . . ?
C71A Fe4 C70A 39.0(8) . . ?
C58 N7 C59 110.5(8) . . ?
C58 N7 C65 125.1(8) . . ?
C59 N7 C65 124.3(8) . . ?
C58 N8 C66 123.2(8) . . ?
C60 N8 C58 113.3(8) . . ?
C60 N8 C66 123.5(8) . . ?
N7 C58 Fe4 125.6(7) . . ?
N7 C58 N8 103.9(8) . . ?
N8 C58 Fe4 129.9(7) . . ?
N7 C59 C60 107.4(8) . . ?
C64 C59 N7 132.1(10) . . ?
C64 C59 C60 120.4(9) . . ?
N8 C60 C59 104.9(8) . . ?
N8 C60 C61 133.7(10) . . ?
C59 C60 C61 121.5(10) . . ?
C60 C61 H61 121.5 . . ?
C62 C61 C60 117.1(11) . . ?
C62 C61 H61 121.5 . . ?
C61 C62 H62 119.4 . . ?
C63 C62 C61 121.3(10) . . ?
C63 C62 H62 119.4 . . ?
C62 C63 H63 119.0 . . ?
C62 C63 C64 122.1(11) . . ?
C64 C63 H63 119.0 . . ?
C59 C64 H64 121.2 . . ?
C63 C64 C59 117.7(11) . . ?
C63 C64 H64 121.2 . . ?
N7 C65 H65A 109.5 . . ?
N7 C65 H65B 109.5 . . ?
N7 C65 H65C 109.5 . . ?
H65A C65 H65B 109.5 . . ?
H65A C65 H65C 109.5 . . ?
H65B C65 H65C 109.5 . . ?
N8 C66 H66A 109.5 . . ?
N8 C66 H66B 109.5 . . ?
N8 C66 H66C 109.5 . . ?
H66A C66 H66B 109.5 . . ?
H66A C66 H66C 109.5 . . ?
H66B C66 H66C 109.5 . . ?
C68A C67A Fe4 72.5(18) . . ?
C68A C67A C71A 107(2) . . ?
C68A C67A C72A 128(2) . . ?
C71A C67A Fe4 73.8(14) . . ?
C71A C67A C72A 124(2) . . ?
C72A C67A Fe4 126.1(15) . . ?
C68 C67 Fe4 67.3(16) . . ?
C68 C67 C72 129(2) . . ?
C71 C67 Fe4 74.4(14) . . ?
C71 C67 C68 108(2) . . ?
C71 C67 C72 122.7(19) . . ?
C72 C67 Fe4 128.5(15) . . ?
C67 C68 Fe4 74.7(14) . . ?
C67 C68 C73 122(2) . . ?
C69 C68 Fe4 72.7(16) . . ?
C69 C68 C67 108(2) . . ?
C69 C68 C73 127(2) . . ?
C73 C68 Fe4 132(2) . . ?
C67A C68A Fe4 66.2(15) . . ?
C67A C68A C69A 111(2) . . ?
C67A C68A C73A 125(2) . . ?
C69A C68A Fe4 76.1(18) . . ?
C69A C68A C73A 124(2) . . ?
C73A C68A Fe4 127(2) . . ?
C68A C69A Fe4 64.9(14) . . ?
C68A C69A C70A 106(2) . . ?
C68A C69A C74A 127(2) . . ?
C70A C69A Fe4 70.7(11) . . ?
C70A C69A C74A 127.1(19) . . ?
C74A C69A Fe4 126.0(16) . . ?
C68 C69 Fe4 69.2(14) . . ?
C68 C69 C70 106(2) . . ?
C68 C69 C74 130(2) . . ?
C70 C69 Fe4 72.2(12) . . ?
C74 C69 Fe4 123.4(16) . . ?
C74 C69 C70 125(2) . . ?
C69A C70A Fe4 70.4(11) . . ?
C69A C70A C75A 123.2(19) . . ?
C71A C70A Fe4 66.4(11) . . ?
C71A C70A C69A 108.2(18) . . ?
C71A C70A C75A 128.6(18) . . ?
C75A C70A Fe4 129.9(15) . . ?
C69 C70 Fe4 69.4(12) . . ?
C69 C70 C75 124(2) . . ?
C71 C70 Fe4 75.3(13) . . ?
C71 C70 C69 109.1(18) . . ?
C71 C70 C75 126(2) . . ?
C75 C70 Fe4 126.6(15) . . ?
C67 C71 Fe4 69.6(14) . . ?
C67 C71 C76 127.9(19) . . ?
C70 C71 Fe4 69.2(13) . . ?
C70 C71 C67 108.4(19) . . ?
C70 C71 C76 123.6(19) . . ?
C76 C71 Fe4 124.5(14) . . ?
C67A C71A Fe4 64.5(13) . . ?
C67A C71A C76A 131(2) . . ?
C70A C71A Fe4 74.7(13) . . ?
C70A C71A C67A 107.8(18) . . ?
C70A C71A C76A 121(2) . . ?
C76A C71A Fe4 125.6(15) . . ?
C67 C72 H72A 109.5 . . ?
C67 C72 H72B 109.5 . . ?
C67 C72 H72C 109.5 . . ?
H72A C72 H72B 109.5 . . ?
H72A C72 H72C 109.5 . . ?
H72B C72 H72C 109.5 . . ?
C67A C72A H72D 109.5 . . ?
C67A C72A H72E 109.5 . . ?
C67A C72A H72F 109.5 . . ?
H72D C72A H72E 109.5 . . ?
H72D C72A H72F 109.5 . . ?
H72E C72A H72F 109.5 . . ?
C68 C73 H73A 109.5 . . ?
C68 C73 H73B 109.5 . . ?
C68 C73 H73C 109.5 . . ?
H73A C73 H73B 109.5 . . ?
H73A C73 H73C 109.5 . . ?
H73B C73 H73C 109.5 . . ?
C68A C73A H73D 109.5 . . ?
C68A C73A H73E 109.5 . . ?
C68A C73A H73F 109.5 . . ?
H73D C73A H73E 109.5 . . ?
H73D C73A H73F 109.5 . . ?
H73E C73A H73F 109.5 . . ?
C69A C74A H74A 109.5 . . ?
C69A C74A H74B 109.5 . . ?
C69A C74A H74C 109.5 . . ?
H74A C74A H74B 109.5 . . ?
H74A C74A H74C 109.5 . . ?
H74B C74A H74C 109.5 . . ?
C69 C74 H74D 109.5 . . ?
C69 C74 H74E 109.5 . . ?
C69 C74 H74F 109.5 . . ?
H74D C74 H74E 109.5 . . ?
H74D C74 H74F 109.5 . . ?
H74E C74 H74F 109.5 . . ?
C70A C75A H75A 109.5 . . ?
C70A C75A H75B 109.5 . . ?
C70A C75A H75C 109.5 . . ?
H75A C75A H75B 109.5 . . ?
H75A C75A H75C 109.5 . . ?
H75B C75A H75C 109.5 . . ?
C70 C75 H75D 109.5 . . ?
C70 C75 H75E 109.5 . . ?
C70 C75 H75F 109.5 . . ?
H75D C75 H75E 109.5 . . ?
H75D C75 H75F 109.5 . . ?
H75E C75 H75F 109.5 . . ?
C71A C76A H76A 109.5 . . ?
C71A C76A H76B 109.5 . . ?
C71A C76A H76C 109.5 . . ?
H76A C76A H76B 109.5 . . ?
H76A C76A H76C 109.5 . . ?
H76B C76A H76C 109.5 . . ?
C71 C76 H76D 109.5 . . ?
C71 C76 H76E 109.5 . . ?
C71 C76 H76F 109.5 . . ?
H76D C76 H76E 109.5 . . ?
H76D C76 H76F 109.5 . . ?
H76E C76 H76F 109.5 . . ?
C77 Fe5 I5 94.6(2) . . ?
C77 Fe5 C86 100.8(3) . . ?
C77 Fe5 C87 112.0(4) . . ?
C77 Fe5 C88 147.6(4) . . ?
C77 Fe5 C89 162.2(4) . . ?
C77 Fe5 C90 124.3(4) . . ?
C86 Fe5 I5 162.9(2) . . ?
C86 Fe5 C87 40.8(4) . . ?
C86 Fe5 C88 66.4(4) . . ?
C86 Fe5 C89 65.2(3) . . ?
C86 Fe5 C90 39.2(3) . . ?
C87 Fe5 I5 137.7(3) . . ?
C87 Fe5 C88 38.9(3) . . ?
C87 Fe5 C89 65.2(3) . . ?
C87 Fe5 C90 66.2(3) . . ?
C88 Fe5 I5 103.7(3) . . ?
C88 Fe5 C89 38.8(3) . . ?
C88 Fe5 C90 65.1(4) . . ?
C89 Fe5 I5 98.2(2) . . ?
C89 Fe5 C90 38.0(3) . . ?
C90 Fe5 I5 124.6(2) . . ?
C77 N9 C84 123.3(8) . . ?
C78 N9 C77 111.6(8) . . ?
C78 N9 C84 125.0(8) . . ?
C77 N10 C79 110.4(8) . . ?
C77 N10 C85 126.4(8) . . ?
C79 N10 C85 123.2(8) . . ?
N9 C77 Fe5 126.1(7) . . ?
N10 C77 Fe5 128.4(7) . . ?
N10 C77 N9 105.3(8) . . ?
N9 C78 C79 106.4(8) . . ?
N9 C78 C83 131.9(10) . . ?
C79 C78 C83 121.7(10) . . ?
N10 C79 C80 132.3(9) . . ?
C78 C79 N10 106.2(8) . . ?
C78 C79 C80 121.5(10) . . ?
C79 C80 H80 121.6 . . ?
C81 C80 C79 116.8(10) . . ?
C81 C80 H80 121.6 . . ?
C80 C81 H81 118.8 . . ?
C80 C81 C82 122.5(10) . . ?
C82 C81 H81 118.8 . . ?
C81 C82 H82 119.4 . . ?
C83 C82 C81 121.1(10) . . ?
C83 C82 H82 119.4 . . ?
C78 C83 C82 116.3(10) . . ?
C78 C83 H83 121.8 . . ?
C82 C83 H83 121.8 . . ?
N9 C84 H84A 109.5 . . ?
N9 C84 H84B 109.5 . . ?
N9 C84 H84C 109.5 . . ?
H84A C84 H84B 109.5 . . ?
H84A C84 H84C 109.5 . . ?
H84B C84 H84C 109.5 . . ?
N10 C85 H85A 109.5 . . ?
N10 C85 H85B 109.5 . . ?
N10 C85 H85C 109.5 . . ?
H85A C85 H85B 109.5 . . ?
H85A C85 H85C 109.5 . . ?
H85B C85 H85C 109.5 . . ?
C87 C86 Fe5 71.4(5) . . ?
C87 C86 C91 123.8(8) . . ?
C90 C86 Fe5 74.1(5) . . ?
C90 C86 C87 108.5(8) . . ?
C90 C86 C91 127.2(9) . . ?
C91 C86 Fe5 127.2(7) . . ?
C86 C87 Fe5 67.8(5) . . ?
C86 C87 C92 125.0(9) . . ?
C88 C87 Fe5 70.6(5) . . ?
C88 C87 C86 106.1(7) . . ?
C88 C87 C92 128.8(9) . . ?
C92 C87 Fe5 128.9(7) . . ?
C87 C88 Fe5 70.5(5) . . ?
C87 C88 C89 108.6(8) . . ?
C87 C88 C93 126.4(9) . . ?
C89 C88 Fe5 71.6(5) . . ?
C89 C88 C93 124.9(8) . . ?
C93 C88 Fe5 125.9(7) . . ?
C88 C89 Fe5 69.5(5) . . ?
C88 C89 C94 124.7(8) . . ?
C90 C89 Fe5 71.8(5) . . ?
C90 C89 C88 109.6(8) . . ?
C90 C89 C94 125.5(9) . . ?
C94 C89 Fe5 128.5(7) . . ?
C86 C90 Fe5 66.7(5) . . ?
C86 C90 C95 125.9(9) . . ?
C89 C90 Fe5 70.2(5) . . ?
C89 C90 C86 106.9(8) . . ?
C89 C90 C95 127.2(8) . . ?
C95 C90 Fe5 128.3(7) . . ?
C86 C91 H91A 109.5 . . ?
C86 C91 H91B 109.5 . . ?
C86 C91 H91C 109.5 . . ?
H91A C91 H91B 109.5 . . ?
H91A C91 H91C 109.5 . . ?
H91B C91 H91C 109.5 . . ?
C87 C92 H92A 109.5 . . ?
C87 C92 H92B 109.5 . . ?
C87 C92 H92C 109.5 . . ?
H92A C92 H92B 109.5 . . ?
H92A C92 H92C 109.5 . . ?
H92B C92 H92C 109.5 . . ?
C88 C93 H93A 109.5 . . ?
C88 C93 H93B 109.5 . . ?
C88 C93 H93C 109.5 . . ?
H93A C93 H93B 109.5 . . ?
H93A C93 H93C 109.5 . . ?
H93B C93 H93C 109.5 . . ?
C89 C94 H94A 109.5 . . ?
C89 C94 H94B 109.5 . . ?
C89 C94 H94C 109.5 . . ?
H94A C94 H94B 109.5 . . ?
H94A C94 H94C 109.5 . . ?
H94B C94 H94C 109.5 . . ?
C90 C95 H95A 109.5 . . ?
C90 C95 H95B 109.5 . . ?
C90 C95 H95C 109.5 . . ?
H95A C95 H95B 109.5 . . ?
H95A C95 H95C 109.5 . . ?
H95B C95 H95C 109.5 . . ?
C1 N1 C2 110.7(8) . . ?
C1 N1 C8 126.1(8) . . ?
C2 N1 C8 123.0(8) . . ?
N1 C1 Fe1 129.4(7) . . ?
N2 C1 N1 105.9(8) . . ?
N2 C1 Fe1 124.6(7) . . ?
C1 Fe1 I1 94.6(3) . . ?
C1 Fe1 C10 135.7(4) . . ?
C1 Fe1 C11 168.7(4) . . ?
C1 Fe1 C12 135.6(4) . . ?
C1 Fe1 C13 105.6(4) . . ?
C1 Fe1 C14 105.1(4) . . ?
C10 Fe1 I1 110.6(3) . . ?
C10 Fe1 C12 62.6(4) . . ?
C11 Fe1 I1 96.7(3) . . ?
C11 Fe1 C10 38.1(4) . . ?
C11 Fe1 C12 37.0(4) . . ?
C12 Fe1 I1 117.4(3) . . ?
C13 Fe1 I1 155.1(3) . . ?
C13 Fe1 C10 64.1(4) . . ?
C13 Fe1 C11 63.5(4) . . ?
C13 Fe1 C12 37.7(4) . . ?
C13 Fe1 C14 40.7(4) . . ?
C14 Fe1 I1 146.4(3) . . ?
C14 Fe1 C10 37.8(4) . . ?
C14 Fe1 C11 64.7(4) . . ?
C14 Fe1 C12 65.0(4) . . ?
C3 C2 N1 106.3(8) . . ?
C7 C2 N1 131.0(8) . . ?
C7 C2 C3 122.7(9) . . ?
C1 N2 C3 111.8(8) . . ?
C1 N2 C9 125.4(9) . . ?
C3 N2 C9 122.8(8) . . ?
C2 C3 N2 105.3(9) . . ?
C4 C3 C2 121.9(9) . . ?
C4 C3 N2 132.7(9) . . ?
C3 C4 H4 121.7 . . ?
C3 C4 C5 116.6(9) . . ?
C5 C4 H4 121.7 . . ?
C4 C5 H5 119.3 . . ?
C4 C5 C6 121.4(9) . . ?
C6 C5 H5 119.3 . . ?
C5 C6 H6 119.0 . . ?
C7 C6 C5 121.9(10) . . ?
C7 C6 H6 119.0 . . ?
C2 C7 C6 115.4(9) . . ?
C2 C7 H7 122.3 . . ?
C6 C7 H7 122.3 . . ?
N1 C8 H8A 109.5 . . ?
N1 C8 H8B 109.5 . . ?
N1 C8 H8C 109.5 . . ?
H8A C8 H8B 109.5 . . ?
H8A C8 H8C 109.5 . . ?
H8B C8 H8C 109.5 . . ?
N2 C9 H9A 109.5 . . ?
N2 C9 H9B 109.5 . . ?
N2 C9 H9C 109.5 . . ?
H9A C9 H9B 109.5 . . ?
H9A C9 H9C 109.5 . . ?
H9B C9 H9C 109.5 . . ?
C11 C10 Fe1 70.3(6) . . ?
C11 C10 C15 122.6(10) . . ?
C14 C10 Fe1 68.5(6) . . ?
C14 C10 C11 109.0(9) . . ?
C14 C10 C15 128.3(10) . . ?
C15 C10 Fe1 123.7(8) . . ?
C10 C11 Fe1 71.6(6) . . ?
C10 C11 C16 125.1(11) . . ?
C12 C11 Fe1 72.3(7) . . ?
C12 C11 C10 108.3(9) . . ?
C12 C11 C16 126.0(11) . . ?
C16 C11 Fe1 128.7(9) . . ?
C11 C12 Fe1 70.7(6) . . ?
C11 C12 C13 108.7(9) . . ?
C11 C12 C17 126.7(11) . . ?
C13 C12 Fe1 67.9(6) . . ?
C13 C12 C17 124.3(11) . . ?
C17 C12 Fe1 123.1(8) . . ?
C12 C13 Fe1 74.4(6) . . ?
C12 C13 C14 108.2(9) . . ?
C12 C13 C18 128.3(12) . . ?
C14 C13 Fe1 70.1(6) . . ?
C14 C13 C18 123.0(12) . . ?
C18 C13 Fe1 127.4(8) . . ?
C10 C14 Fe1 73.7(6) . . ?
C10 C14 C13 105.4(8) . . ?
C10 C14 C19 126.7(11) . . ?
C13 C14 Fe1 69.2(6) . . ?
C13 C14 C19 127.5(11) . . ?
C19 C14 Fe1 127.6(7) . . ?
C10 C15 H15A 109.5 . . ?
C10 C15 H15B 109.5 . . ?
C10 C15 H15C 109.5 . . ?
H15A C15 H15B 109.5 . . ?
H15A C15 H15C 109.5 . . ?
H15B C15 H15C 109.5 . . ?
C11 C16 H16A 109.5 . . ?
C11 C16 H16B 109.5 . . ?
C11 C16 H16C 109.5 . . ?
H16A C16 H16B 109.5 . . ?
H16A C16 H16C 109.5 . . ?
H16B C16 H16C 109.5 . . ?
C12 C17 H17A 109.5 . . ?
C12 C17 H17B 109.5 . . ?
C12 C17 H17C 109.5 . . ?
H17A C17 H17B 109.5 . . ?
H17A C17 H17C 109.5 . . ?
H17B C17 H17C 109.5 . . ?
C13 C18 H18A 109.5 . . ?
C13 C18 H18B 109.5 . . ?
C13 C18 H18C 109.5 . . ?
H18A C18 H18B 109.5 . . ?
H18A C18 H18C 109.5 . . ?
H18B C18 H18C 109.5 . . ?
C14 C19 H19A 109.5 . . ?
C14 C19 H19B 109.5 . . ?
C14 C19 H19C 109.5 . . ?
H19A C19 H19B 109.5 . . ?
H19A C19 H19C 109.5 . . ?
H19B C19 H19C 109.5 . . ?
C39 Fe3 I3 95.8(3) . . ?
C39 Fe3 C48 105.3(4) . . ?
C39 Fe3 C49 101.7(4) . . ?
C39 Fe3 C50 131.8(4) . . ?
C39 Fe3 C51 166.8(3) . . ?
C39 Fe3 C52 137.1(4) . . ?
C48 Fe3 I3 143.9(3) . . ?
C48 Fe3 C50 65.5(4) . . ?
C48 Fe3 C51 64.2(4) . . ?
C48 Fe3 C52 38.7(4) . . ?
C49 Fe3 I3 159.0(3) . . ?
C49 Fe3 C48 40.3(4) . . ?
C49 Fe3 C50 39.5(4) . . ?
C49 Fe3 C51 65.1(3) . . ?
C49 Fe3 C52 66.5(4) . . ?
C50 Fe3 I3 119.5(3) . . ?
C50 Fe3 C51 37.8(3) . . ?
C50 Fe3 C52 64.8(3) . . ?
C51 Fe3 I3 97.3(2) . . ?
C52 Fe3 I3 107.6(3) . . ?
C52 Fe3 C51 38.3(3) . . ?
C39 N5 C40 112.1(8) . . ?
C39 N5 C46 123.2(8) . . ?
C40 N5 C46 124.7(8) . . ?
C39 N6 C47 125.1(8) . . ?
C41 N6 C39 112.5(8) . . ?
C41 N6 C47 122.4(8) . . ?
N5 C39 Fe3 127.1(7) . . ?
N5 C39 N6 103.5(8) . . ?
N6 C39 Fe3 129.1(7) . . ?
N5 C40 C41 106.2(8) . . ?
C45 C40 N5 132.6(9) . . ?
C45 C40 C41 121.2(9) . . ?
N6 C41 C40 105.7(8) . . ?
N6 C41 C42 133.2(9) . . ?
C42 C41 C40 121.0(10) . . ?
C41 C42 H42 121.0 . . ?
C41 C42 C43 118.0(10) . . ?
C43 C42 H42 121.0 . . ?
C42 C43 H43 120.0 . . ?
C42 C43 C44 119.9(10) . . ?
C44 C43 H43 120.0 . . ?
C43 C44 H44 118.8 . . ?
C45 C44 C43 122.5(11) . . ?
C45 C44 H44 118.8 . . ?
C40 C45 C44 117.3(10) . . ?
C40 C45 H45 121.3 . . ?
C44 C45 H45 121.3 . . ?
N5 C46 H46A 109.5 . . ?
N5 C46 H46B 109.5 . . ?
N5 C46 H46C 109.5 . . ?
H46A C46 H46B 109.5 . . ?
H46A C46 H46C 109.5 . . ?
H46B C46 H46C 109.5 . . ?
N6 C47 H47A 109.5 . . ?
N6 C47 H47B 109.5 . . ?
N6 C47 H47C 109.5 . . ?
H47A C47 H47B 109.5 . . ?
H47A C47 H47C 109.5 . . ?
H47B C47 H47C 109.5 . . ?
C49 C48 Fe3 67.4(5) . . ?
C49 C48 C53 123.0(10) . . ?
C52 C48 Fe3 73.0(5) . . ?
C52 C48 C49 108.3(8) . . ?
C52 C48 C53 128.6(10) . . ?
C53 C48 Fe3 125.8(8) . . ?
C48 C49 Fe3 72.3(6) . . ?
C48 C49 C54 126.7(9) . . ?
C50 C49 Fe3 74.5(5) . . ?
C50 C49 C48 107.9(8) . . ?
C50 C49 C54 123.9(10) . . ?
C54 C49 Fe3 130.1(7) . . ?
C49 C50 Fe3 66.0(5) . . ?
C49 C50 C55 127.8(9) . . ?
C51 C50 Fe3 71.7(5) . . ?
C51 C50 C49 107.1(9) . . ?
C51 C50 C55 125.2(9) . . ?
C55 C50 Fe3 126.8(7) . . ?
C50 C51 Fe3 70.4(5) . . ?
C50 C51 C52 110.2(8) . . ?
C50 C51 C56 125.2(9) . . ?
C52 C51 Fe3 70.8(5) . . ?
C52 C51 C56 124.5(9) . . ?
C56 C51 Fe3 128.5(7) . . ?
C48 C52 Fe3 68.3(5) . . ?
C48 C52 C51 106.3(8) . . ?
C48 C52 C57 127.7(10) . . ?
C51 C52 Fe3 70.9(5) . . ?
C51 C52 C57 126.0(9) . . ?
C57 C52 Fe3 126.4(7) . . ?
C48 C53 H53A 109.5 . . ?
C48 C53 H53B 109.5 . . ?
C48 C53 H53C 109.5 . . ?
H53A C53 H53B 109.5 . . ?
H53A C53 H53C 109.5 . . ?
H53B C53 H53C 109.5 . . ?
C49 C54 H54A 109.5 . . ?
C49 C54 H54B 109.5 . . ?
C49 C54 H54C 109.5 . . ?
H54A C54 H54B 109.5 . . ?
H54A C54 H54C 109.5 . . ?
H54B C54 H54C 109.5 . . ?
C50 C55 H55A 109.5 . . ?
C50 C55 H55B 109.5 . . ?
C50 C55 H55C 109.5 . . ?
H55A C55 H55B 109.5 . . ?
H55A C55 H55C 109.5 . . ?
H55B C55 H55C 109.5 . . ?
C51 C56 H56A 109.5 . . ?
C51 C56 H56B 109.5 . . ?
C51 C56 H56C 109.5 . . ?
H56A C56 H56B 109.5 . . ?
H56A C56 H56C 109.5 . . ?
H56B C56 H56C 109.5 . . ?
C52 C57 H57A 109.5 . . ?
C52 C57 H57B 109.5 . . ?
C52 C57 H57C 109.5 . . ?
H57A C57 H57B 109.5 . . ?
H57A C57 H57C 109.5 . . ?
H57B C57 H57C 109.5 . . ?
C20 Fe2 I2 94.7(3) . . ?
C20 Fe2 C29 159.3(4) . . ?
C20 Fe2 C30 147.1(4) . . ?
C20 Fe2 C31 111.5(4) . . ?
C20 Fe2 C32 100.2(4) . . ?
C20 Fe2 C33 122.2(4) . . ?
C29 Fe2 I2 100.1(3) . . ?
C29 Fe2 C33 37.1(4) . . ?
C30 Fe2 I2 107.4(3) . . ?
C30 Fe2 C29 38.9(4) . . ?
C30 Fe2 C32 64.2(4) . . ?
C30 Fe2 C33 63.3(4) . . ?
C31 Fe2 I2 141.8(3) . . ?
C31 Fe2 C29 64.0(4) . . ?
C31 Fe2 C30 38.2(4) . . ?
C31 Fe2 C32 38.8(4) . . ?
C31 Fe2 C33 63.2(4) . . ?
C32 Fe2 I2 162.0(3) . . ?
C32 Fe2 C29 63.1(4) . . ?
C32 Fe2 C33 37.1(4) . . ?
C33 Fe2 I2 125.2(3) . . ?
C20 N3 C21 112.0(8) . . ?
C20 N3 C27 123.3(8) . . ?
C21 N3 C27 124.7(8) . . ?
C20 N4 C22 111.8(7) . . ?
C20 N4 C28 124.0(7) . . ?
C22 N4 C28 124.1(8) . . ?
N3 C20 Fe2 130.2(7) . . ?
N4 C20 Fe2 125.4(7) . . ?
N4 C20 N3 104.2(8) . . ?
N3 C21 C22 106.5(8) . . ?
N3 C21 C26 133.2(10) . . ?
C26 C21 C22 120.2(10) . . ?
C21 C22 N4 105.5(8) . . ?
C23 C22 N4 130.5(9) . . ?
C23 C22 C21 124.1(9) . . ?
C22 C23 H23 122.3 . . ?
C24 C23 C22 115.4(11) . . ?
C24 C23 H23 122.3 . . ?
C23 C24 H24 119.0 . . ?
C23 C24 C25 122.0(11) . . ?
C25 C24 H24 119.0 . . ?
C24 C25 H25 119.0 . . ?
C26 C25 C24 122.0(11) . . ?
C26 C25 H25 119.0 . . ?
C21 C26 C25 116.3(12) . . ?
C21 C26 H26 121.9 . . ?
C25 C26 H26 121.9 . . ?
N3 C27 H27A 109.5 . . ?
N3 C27 H27B 109.5 . . ?
N3 C27 H27C 109.5 . . ?
H27A C27 H27B 109.5 . . ?
H27A C27 H27C 109.5 . . ?
H27B C27 H27C 109.5 . . ?
N4 C28 H28A 109.5 . . ?
N4 C28 H28B 109.5 . . ?
N4 C28 H28C 109.5 . . ?
H28A C28 H28B 109.5 . . ?
H28A C28 H28C 109.5 . . ?
H28B C28 H28C 109.5 . . ?
C30 C29 Fe2 69.0(7) . . ?
C30 C29 C34 127.0(12) . . ?
C33 C29 Fe2 73.2(7) . . ?
C33 C29 C30 107.7(10) . . ?
C33 C29 C34 125.1(12) . . ?
C34 C29 Fe2 126.6(8) . . ?
C29 C30 Fe2 72.2(6) . . ?
C29 C30 C35 122.2(11) . . ?
C31 C30 Fe2 69.5(6) . . ?
C31 C30 C29 107.0(10) . . ?
C31 C30 C35 130.9(11) . . ?
C35 C30 Fe2 123.8(9) . . ?
C30 C31 Fe2 72.3(6) . . ?
C30 C31 C32 108.8(10) . . ?
C30 C31 C36 126.3(10) . . ?
C32 C31 Fe2 72.3(6) . . ?
C32 C31 C36 123.9(10) . . ?
C36 C31 Fe2 130.7(8) . . ?
C31 C32 Fe2 69.0(6) . . ?
C31 C32 C37 125.1(10) . . ?
C33 C32 Fe2 74.6(7) . . ?
C33 C32 C31 108.2(10) . . ?
C33 C32 C37 126.4(11) . . ?
C37 C32 Fe2 127.4(8) . . ?
C29 C33 Fe2 69.7(7) . . ?
C29 C33 C38 126.0(12) . . ?
C32 C33 Fe2 68.3(6) . . ?
C32 C33 C29 108.2(10) . . ?
C32 C33 C38 125.8(12) . . ?
C38 C33 Fe2 127.2(8) . . ?
C29 C34 H34A 109.5 . . ?
C29 C34 H34B 109.5 . . ?
C29 C34 H34C 109.5 . . ?
H34A C34 H34B 109.5 . . ?
H34A C34 H34C 109.5 . . ?
H34B C34 H34C 109.5 . . ?
C30 C35 H35A 109.5 . . ?
C30 C35 H35B 109.5 . . ?
C30 C35 H35C 109.5 . . ?
H35A C35 H35B 109.5 . . ?
H35A C35 H35C 109.5 . . ?
H35B C35 H35C 109.5 . . ?
C31 C36 H36A 109.5 . . ?
C31 C36 H36B 109.5 . . ?
C31 C36 H36C 109.5 . . ?
H36A C36 H36B 109.5 . . ?
H36A C36 H36C 109.5 . . ?
H36B C36 H36C 109.5 . . ?
C32 C37 H37A 109.5 . . ?
C32 C37 H37B 109.5 . . ?
C32 C37 H37C 109.5 . . ?
H37A C37 H37B 109.5 . . ?
H37A C37 H37C 109.5 . . ?
H37B C37 H37C 109.5 . . ?
C33 C38 H38A 109.5 . . ?
C33 C38 H38B 109.5 . . ?
C33 C38 H38C 109.5 . . ?
H38A C38 H38B 109.5 . . ?
H38A C38 H38C 109.5 . . ?
H38B C38 H38C 109.5 . . ?

loop_
_geom_bond_atom_site_label_1
_geom_bond_atom_site_label_2
_geom_bond_distance
_geom_bond_site_symmetry_2
_geom_bond_publ_flag
I4 Fe4 2.5396(17) . ?
Fe4 C58 1.915(10) . ?
Fe4 C67A 1.93(2) . ?
Fe4 C67 2.23(2) . ?
Fe4 C68 2.14(3) . ?
Fe4 C68A 2.01(3) . ?
Fe4 C69A 2.15(2) . ?
Fe4 C69 2.18(2) . ?
Fe4 C70A 2.156(19) . ?
Fe4 C70 2.22(2) . ?
Fe4 C71 2.29(2) . ?
Fe4 C71A 2.05(2) . ?
N7 C58 1.367(13) . ?
N7 C59 1.387(12) . ?
N7 C65 1.447(12) . ?
N8 C58 1.371(12) . ?
N8 C60 1.361(12) . ?
N8 C66 1.445(12) . ?
C59 C60 1.392(14) . ?
C59 C64 1.384(14) . ?
C60 C61 1.394(14) . ?
C61 H61 0.9500 . ?
C61 C62 1.382(17) . ?
C62 H62 0.9500 . ?
C62 C63 1.370(17) . ?
C63 H63 0.9500 . ?
C63 C64 1.380(15) . ?
C64 H64 0.9500 . ?
C65 H65A 0.9800 . ?
C65 H65B 0.9800 . ?
C65 H65C 0.9800 . ?
C66 H66A 0.9800 . ?
C66 H66B 0.9800 . ?
C66 H66C 0.9800 . ?
C67A C68A 1.39(3) . ?
C67A C71A 1.42(3) . ?
C67A C72A 1.50(3) . ?
C67 C68 1.42(3) . ?
C67 C71 1.40(3) . ?
C67 C72 1.49(3) . ?
C68 C69 1.41(4) . ?
C68 C73 1.50(3) . ?
C68A C69A 1.39(4) . ?
C68A C73A 1.51(4) . ?
C69A C70A 1.43(3) . ?
C69A C74A 1.52(3) . ?
C69 C70 1.45(3) . ?
C69 C74 1.45(3) . ?
C70A C71A 1.41(3) . ?
C70A C75A 1.53(3) . ?
C70 C71 1.38(3) . ?
C70 C75 1.53(3) . ?
C71 C76 1.55(3) . ?
C71A C76A 1.48(3) . ?
C72 H72A 0.9800 . ?
C72 H72B 0.9800 . ?
C72 H72C 0.9800 . ?
C72A H72D 0.9800 . ?
C72A H72E 0.9800 . ?
C72A H72F 0.9800 . ?
C73 H73A 0.9800 . ?
C73 H73B 0.9800 . ?
C73 H73C 0.9800 . ?
C73A H73D 0.9800 . ?
C73A H73E 0.9800 . ?
C73A H73F 0.9800 . ?
C74A H74A 0.9800 . ?
C74A H74B 0.9800 . ?
C74A H74C 0.9800 . ?
C74 H74D 0.9800 . ?
C74 H74E 0.9800 . ?
C74 H74F 0.9800 . ?
C75A H75A 0.9800 . ?
C75A H75B 0.9800 . ?
C75A H75C 0.9800 . ?
C75 H75D 0.9800 . ?
C75 H75E 0.9800 . ?
C75 H75F 0.9800 . ?
C76A H76A 0.9800 . ?
C76A H76B 0.9800 . ?
C76A H76C 0.9800 . ?
C76 H76D 0.9800 . ?
C76 H76E 0.9800 . ?
C76 H76F 0.9800 . ?
Fe5 I5 2.5727(13) . ?
Fe5 C77 1.935(10) . ?
Fe5 C86 2.082(10) . ?
Fe5 C87 2.132(8) . ?
Fe5 C88 2.132(9) . ?
Fe5 C89 2.160(9) . ?
Fe5 C90 2.180(9) . ?
N9 C77 1.360(12) . ?
N9 C78 1.357(13) . ?
N9 C84 1.460(12) . ?
N10 C77 1.354(12) . ?
N10 C79 1.386(12) . ?
N10 C85 1.452(12) . ?
C78 C79 1.386(14) . ?
C78 C83 1.389(13) . ?
C79 C80 1.402(13) . ?
C80 H80 0.9500 . ?
C80 C81 1.352(15) . ?
C81 H81 0.9500 . ?
C81 C82 1.401(17) . ?
C82 H82 0.9500 . ?
C82 C83 1.395(15) . ?
C83 H83 0.9500 . ?
C84 H84A 0.9800 . ?
C84 H84B 0.9800 . ?
C84 H84C 0.9800 . ?
C85 H85A 0.9800 . ?
C85 H85B 0.9800 . ?
C85 H85C 0.9800 . ?
C86 C87 1.469(13) . ?
C86 C90 1.434(12) . ?
C86 C91 1.496(13) . ?
C87 C88 1.419(13) . ?
C87 C92 1.473(12) . ?
C88 C89 1.427(13) . ?
C88 C93 1.500(12) . ?
C89 C90 1.412(13) . ?
C89 C94 1.491(12) . ?
C90 C95 1.483(13) . ?
C91 H91A 0.9800 . ?
C91 H91B 0.9800 . ?
C91 H91C 0.9800 . ?
C92 H92A 0.9800 . ?
C92 H92B 0.9800 . ?
C92 H92C 0.9800 . ?
C93 H93A 0.9800 . ?
C93 H93B 0.9800 . ?
C93 H93C 0.9800 . ?
C94 H94A 0.9800 . ?
C94 H94B 0.9800 . ?
C94 H94C 0.9800 . ?
C95 H95A 0.9800 . ?
C95 H95B 0.9800 . ?
C95 H95C 0.9800 . ?
N1 C1 1.353(12) . ?
N1 C2 1.416(12) . ?
N1 C8 1.446(11) . ?
C1 Fe1 1.941(10) . ?
C1 N2 1.352(12) . ?
I1 Fe1 2.5796(15) . ?
Fe1 C10 2.173(10) . ?
Fe1 C11 2.155(12) . ?
Fe1 C12 2.174(11) . ?
Fe1 C13 2.093(10) . ?
Fe1 C14 2.105(11) . ?
C2 C3 1.391(13) . ?
C2 C7 1.378(13) . ?
N2 C3 1.408(13) . ?
N2 C9 1.443(12) . ?
C3 C4 1.369(14) . ?
C4 H4 0.9500 . ?
C4 C5 1.379(15) . ?
C5 H5 0.9500 . ?
C5 C6 1.406(15) . ?
C6 H6 0.9500 . ?
C6 C7 1.388(14) . ?
C7 H7 0.9500 . ?
C8 H8A 0.9800 . ?
C8 H8B 0.9800 . ?
C8 H8C 0.9800 . ?
C9 H9A 0.9800 . ?
C9 H9B 0.9800 . ?
C9 H9C 0.9800 . ?
C10 C11 1.413(15) . ?
C10 C14 1.387(15) . ?
C10 C15 1.522(14) . ?
C11 C12 1.372(16) . ?
C11 C16 1.504(15) . ?
C12 C13 1.380(15) . ?
C12 C17 1.517(15) . ?
C13 C14 1.459(15) . ?
C13 C18 1.508(14) . ?
C14 C19 1.483(14) . ?
C15 H15A 0.9800 . ?
C15 H15B 0.9800 . ?
C15 H15C 0.9800 . ?
C16 H16A 0.9800 . ?
C16 H16B 0.9800 . ?
C16 H16C 0.9800 . ?
C17 H17A 0.9800 . ?
C17 H17B 0.9800 . ?
C17 H17C 0.9800 . ?
C18 H18A 0.9800 . ?
C18 H18B 0.9800 . ?
C18 H18C 0.9800 . ?
C19 H19A 0.9800 . ?
C19 H19B 0.9800 . ?
C19 H19C 0.9800 . ?
I3 Fe3 2.5444(14) . ?
Fe3 C39 1.916(10) . ?
Fe3 C48 2.130(9) . ?
Fe3 C49 2.063(10) . ?
Fe3 C50 2.177(9) . ?
Fe3 C51 2.194(9) . ?
Fe3 C52 2.193(9) . ?
N5 C39 1.353(12) . ?
N5 C40 1.375(12) . ?
N5 C46 1.455(11) . ?
N6 C39 1.383(12) . ?
N6 C41 1.355(13) . ?
N6 C47 1.457(12) . ?
C40 C41 1.399(13) . ?
C40 C45 1.363(14) . ?
C41 C42 1.377(14) . ?
C42 H42 0.9500 . ?
C42 C43 1.383(16) . ?
C43 H43 0.9500 . ?
C43 C44 1.385(16) . ?
C44 H44 0.9500 . ?
C44 C45 1.376(15) . ?
C45 H45 0.9500 . ?
C46 H46A 0.9800 . ?
C46 H46B 0.9800 . ?
C46 H46C 0.9800 . ?
C47 H47A 0.9800 . ?
C47 H47B 0.9800 . ?
C47 H47C 0.9800 . ?
C48 C49 1.446(15) . ?
C48 C52 1.435(13) . ?
C48 C53 1.487(14) . ?
C49 C50 1.437(13) . ?
C49 C54 1.504(14) . ?
C50 C51 1.417(12) . ?
C50 C55 1.501(14) . ?
C51 C52 1.438(13) . ?
C51 C56 1.466(12) . ?
C52 C57 1.462(14) . ?
C53 H53A 0.9800 . ?
C53 H53B 0.9800 . ?
C53 H53C 0.9800 . ?
C54 H54A 0.9800 . ?
C54 H54B 0.9800 . ?
C54 H54C 0.9800 . ?
C55 H55A 0.9800 . ?
C55 H55B 0.9800 . ?
C55 H55C 0.9800 . ?
C56 H56A 0.9800 . ?
C56 H56B 0.9800 . ?
C56 H56C 0.9800 . ?
C57 H57A 0.9800 . ?
C57 H57B 0.9800 . ?
C57 H57C 0.9800 . ?
I2 Fe2 2.5774(16) . ?
Fe2 C20 1.914(9) . ?
Fe2 C29 2.202(12) . ?
Fe2 C30 2.159(11) . ?
Fe2 C31 2.122(10) . ?
Fe2 C32 2.165(11) . ?
Fe2 C33 2.246(12) . ?
N3 C20 1.375(12) . ?
N3 C21 1.379(13) . ?
N3 C27 1.475(12) . ?
N4 C20 1.367(12) . ?
N4 C22 1.400(11) . ?
N4 C28 1.464(11) . ?
C21 C22 1.397(14) . ?
C21 C26 1.389(14) . ?
C22 C23 1.380(13) . ?
C23 H23 0.9500 . ?
C23 C24 1.373(15) . ?
C24 H24 0.9500 . ?
C24 C25 1.403(19) . ?
C25 H25 0.9500 . ?
C25 C26 1.395(18) . ?
C26 H26 0.9500 . ?
C27 H27A 0.9800 . ?
C27 H27B 0.9800 . ?
C27 H27C 0.9800 . ?
C28 H28A 0.9800 . ?
C28 H28B 0.9800 . ?
C28 H28C 0.9800 . ?
C29 C30 1.451(16) . ?
C29 C33 1.414(17) . ?
C29 C34 1.518(16) . ?
C30 C31 1.402(15) . ?
C30 C35 1.484(16) . ?
C31 C32 1.424(15) . ?
C31 C36 1.501(15) . ?
C32 C33 1.405(16) . ?
C32 C37 1.508(15) . ?
C33 C38 1.495(17) . ?
C34 H34A 0.9800 . ?
C34 H34B 0.9800 . ?
C34 H34C 0.9800 . ?
C35 H35A 0.9800 . ?
C35 H35B 0.9800 . ?
C35 H35C 0.9800 . ?
C36 H36A 0.9800 . ?
C36 H36B 0.9800 . ?
C36 H36C 0.9800 . ?
C37 H37A 0.9800 . ?
C37 H37B 0.9800 . ?
C37 H37C 0.9800 . ?
C38 H38A 0.9800 . ?
C38 H38B 0.9800 . ?
C38 H38C 0.9800 . ?

loop_
_geom_torsion_atom_site_label_1
_geom_torsion_atom_site_label_2
_geom_torsion_atom_site_label_3
_geom_torsion_atom_site_label_4
_geom_torsion
_geom_torsion_site_symmetry_1
_geom_torsion_site_symmetry_2
_geom_torsion_site_symmetry_3
_geom_torsion_site_symmetry_4
_geom_torsion_publ_flag
Fe4 C67A C68A C69A -64(2) . . . . ?
Fe4 C67A C68A C73A 120(3) . . . . ?
Fe4 C67A C71A C70A 62.6(16) . . . . ?
Fe4 C67A C71A C76A -116(2) . . . . ?
Fe4 C67 C68 C69 -66(2) . . . . ?
Fe4 C67 C68 C73 130(3) . . . . ?
Fe4 C67 C71 C70 58.5(16) . . . . ?
Fe4 C67 C71 C76 -118(2) . . . . ?
Fe4 C68 C69 C70 -63.3(16) . . . . ?
Fe4 C68 C69 C74 117(3) . . . . ?
Fe4 C68A C69A C70A -59.0(17) . . . . ?
Fe4 C68A C69A C74A 117(2) . . . . ?
Fe4 C69A C70A C71A -55.6(15) . . . . ?
Fe4 C69A C70A C75A 125(2) . . . . ?
Fe4 C69 C70 C71 -65.3(16) . . . . ?
Fe4 C69 C70 C75 121(2) . . . . ?
Fe4 C70A C71A C67A -56.2(15) . . . . ?
Fe4 C70A C71A C76A 123(2) . . . . ?
Fe4 C70 C71 C67 -58.7(16) . . . . ?
Fe4 C70 C71 C76 118(2) . . . . ?
N7 C59 C60 N8 -0.2(10) . . . . ?
N7 C59 C60 C61 179.4(8) . . . . ?
N7 C59 C64 C63 -178.9(10) . . . . ?
N8 C60 C61 C62 178.4(9) . . . . ?
C58 N7 C59 C60 0.3(11) . . . . ?
C58 N7 C59 C64 179.4(10) . . . . ?
C58 N8 C60 C59 0.1(10) . . . . ?
C58 N8 C60 C61 -179.4(10) . . . . ?
C59 N7 C58 Fe4 -172.7(7) . . . . ?
C59 N7 C58 N8 -0.2(10) . . . . ?
C59 C60 C61 C62 -1.1(14) . . . . ?
C60 N8 C58 Fe4 172.1(7) . . . . ?
C60 N8 C58 N7 0.1(10) . . . . ?
C60 C59 C64 C63 0.1(14) . . . . ?
C60 C61 C62 C63 1.8(15) . . . . ?
C61 C62 C63 C64 -1.6(16) . . . . ?
C62 C63 C64 C59 0.6(15) . . . . ?
C64 C59 C60 N8 -179.4(8) . . . . ?
C64 C59 C60 C61 0.1(14) . . . . ?
C65 N7 C58 Fe4 10.5(14) . . . . ?
C65 N7 C58 N8 -177.0(9) . . . . ?
C65 N7 C59 C60 177.1(9) . . . . ?
C65 N7 C59 C64 -3.8(17) . . . . ?
C66 N8 C58 Fe4 -8.1(14) . . . . ?
C66 N8 C58 N7 179.8(8) . . . . ?
C66 N8 C60 C59 -179.7(8) . . . . ?
C66 N8 C60 C61 0.8(16) . . . . ?
C67A C68A C69A Fe4 58(2) . . . . ?
C67A C68A C69A C70A -1(3) . . . . ?
C67A C68A C69A C74A 175(2) . . . . ?
C67 C68 C69 Fe4 66.9(19) . . . . ?
C67 C68 C69 C70 4(3) . . . . ?
C67 C68 C69 C74 -176(2) . . . . ?
C68 C67 C71 Fe4 -59.1(19) . . . . ?
C68 C67 C71 C70 -1(3) . . . . ?
C68 C67 C71 C76 -178(2) . . . . ?
C68 C69 C70 Fe4 61.4(18) . . . . ?
C68 C69 C70 C71 -4(3) . . . . ?
C68 C69 C70 C75 -178(2) . . . . ?
C68A C67A C71A Fe4 -65.3(19) . . . . ?
C68A C67A C71A C70A -3(3) . . . . ?
C68A C67A C71A C76A 179(2) . . . . ?
C68A C69A C70A Fe4 55.3(18) . . . . ?
C68A C69A C70A C71A 0(3) . . . . ?
C68A C69A C70A C75A -179(2) . . . . ?
C69A C70A C71A Fe4 58.1(15) . . . . ?
C69A C70A C71A C67A 2(3) . . . . ?
C69A C70A C71A C76A -179(2) . . . . ?
C69 C70 C71 Fe4 61.6(16) . . . . ?
C69 C70 C71 C67 3(3) . . . . ?
C69 C70 C71 C76 180.0(19) . . . . ?
C71 C67 C68 Fe4 63.6(17) . . . . ?
C71 C67 C68 C69 -2(3) . . . . ?
C71 C67 C68 C73 -167(2) . . . . ?
C71A C67A C68A Fe4 66.2(16) . . . . ?
C71A C67A C68A C69A 3(3) . . . . ?
C71A C67A C68A C73A -174(3) . . . . ?
C72 C67 C68 Fe4 -122(2) . . . . ?
C72 C67 C68 C69 173(2) . . . . ?
C72 C67 C68 C73 8(4) . . . . ?
C72 C67 C71 Fe4 126(2) . . . . ?
C72 C67 C71 C70 -175(2) . . . . ?
C72 C67 C71 C76 8(4) . . . . ?
C72A C67A C68A Fe4 -123(2) . . . . ?
C72A C67A C68A C69A 174(2) . . . . ?
C72A C67A C68A C73A -3(5) . . . . ?
C72A C67A C71A Fe4 123(2) . . . . ?
C72A C67A C71A C70A -174(2) . . . . ?
C72A C67A C71A C76A 7(4) . . . . ?
C73 C68 C69 Fe4 -130(3) . . . . ?
C73 C68 C69 C70 167(3) . . . . ?
C73 C68 C69 C74 -13(5) . . . . ?
C73A C68A C69A Fe4 -126(3) . . . . ?
C73A C68A C69A C70A 175(3) . . . . ?
C73A C68A C69A C74A -8(4) . . . . ?
C74A C69A C70A Fe4 -121(2) . . . . ?
C74A C69A C70A C71A -177(2) . . . . ?
C74A C69A C70A C75A 4(3) . . . . ?
C74 C69 C70 Fe4 -119(2) . . . . ?
C74 C69 C70 C71 176(2) . . . . ?
C74 C69 C70 C75 2(4) . . . . ?
C75A C70A C71A Fe4 -123(2) . . . . ?
C75A C70A C71A C67A -179(2) . . . . ?
C75A C70A C71A C76A -1(3) . . . . ?
C75 C70 C71 Fe4 -125(2) . . . . ?
C75 C70 C71 C67 176(2) . . . . ?
C75 C70 C71 C76 -6(4) . . . . ?
Fe5 C86 C87 C88 -60.5(6) . . . . ?
Fe5 C86 C87 C92 122.8(9) . . . . ?
Fe5 C86 C90 C89 59.0(6) . . . . ?
Fe5 C86 C90 C95 -121.4(9) . . . . ?
Fe5 C87 C88 C89 -61.8(6) . . . . ?
Fe5 C87 C88 C93 120.8(10) . . . . ?
Fe5 C88 C89 C90 -60.8(7) . . . . ?
Fe5 C88 C89 C94 123.4(9) . . . . ?
Fe5 C89 C90 C86 -56.8(6) . . . . ?
Fe5 C89 C90 C95 123.7(10) . . . . ?
N9 C78 C79 N10 1.1(10) . . . . ?
N9 C78 C79 C80 -178.9(9) . . . . ?
N9 C78 C83 C82 179.6(10) . . . . ?
N10 C79 C80 C81 179.7(10) . . . . ?
C77 N9 C78 C79 -2.2(10) . . . . ?
C77 N9 C78 C83 179.0(10) . . . . ?
C77 N10 C79 C78 0.3(10) . . . . ?
C77 N10 C79 C80 -179.7(10) . . . . ?
C78 N9 C77 Fe5 -173.1(6) . . . . ?
C78 N9 C77 N10 2.4(10) . . . . ?
C78 C79 C80 C81 -0.3(15) . . . . ?
C79 N10 C77 Fe5 173.7(7) . . . . ?
C79 N10 C77 N9 -1.6(10) . . . . ?
C79 C78 C83 C82 1.0(14) . . . . ?
C79 C80 C81 C82 -0.5(15) . . . . ?
C80 C81 C82 C83 1.6(16) . . . . ?
C81 C82 C83 C78 -1.8(14) . . . . ?
C83 C78 C79 N10 -180.0(8) . . . . ?
C83 C78 C79 C80 0.0(15) . . . . ?
C84 N9 C77 Fe5 3.4(12) . . . . ?
C84 N9 C77 N10 178.8(8) . . . . ?
C84 N9 C78 C79 -178.6(8) . . . . ?
C84 N9 C78 C83 2.7(16) . . . . ?
C85 N10 C77 Fe5 -5.6(13) . . . . ?
C85 N10 C77 N9 179.1(8) . . . . ?
C85 N10 C79 C78 179.6(8) . . . . ?
C85 N10 C79 C80 -0.4(16) . . . . ?
C86 C87 C88 Fe5 58.7(6) . . . . ?
C86 C87 C88 C89 -3.1(10) . . . . ?
C86 C87 C88 C93 179.5(9) . . . . ?
C87 C86 C90 Fe5 -63.6(6) . . . . ?
C87 C86 C90 C89 -4.6(10) . . . . ?
C87 C86 C90 C95 175.0(9) . . . . ?
C87 C88 C89 Fe5 61.1(6) . . . . ?
C87 C88 C89 C90 0.3(11) . . . . ?
C87 C88 C89 C94 -175.5(9) . . . . ?
C88 C89 C90 Fe5 59.5(6) . . . . ?
C88 C89 C90 C86 2.7(11) . . . . ?
C88 C89 C90 C95 -176.9(9) . . . . ?
C90 C86 C87 Fe5 65.3(7) . . . . ?
C90 C86 C87 C88 4.8(10) . . . . ?
C90 C86 C87 C92 -171.9(9) . . . . ?
C91 C86 C87 Fe5 -122.8(9) . . . . ?
C91 C86 C87 C88 176.6(9) . . . . ?
C91 C86 C87 C92 0.0(15) . . . . ?
C91 C86 C90 Fe5 124.9(10) . . . . ?
C91 C86 C90 C89 -176.1(9) . . . . ?
C91 C86 C90 C95 3.4(16) . . . . ?
C92 C87 C88 Fe5 -124.8(10) . . . . ?
C92 C87 C88 C89 173.4(9) . . . . ?
C92 C87 C88 C93 -4.0(16) . . . . ?
C93 C88 C89 Fe5 -121.4(9) . . . . ?
C93 C88 C89 C90 177.8(9) . . . . ?
C93 C88 C89 C94 2.0(15) . . . . ?
C94 C89 C90 Fe5 -124.8(9) . . . . ?
C94 C89 C90 C86 178.4(9) . . . . ?
C94 C89 C90 C95 -1.1(16) . . . . ?
N1 C1 N2 C3 -1.9(10) . . . . ?
N1 C1 N2 C9 176.2(8) . . . . ?
N1 C2 C3 N2 1.2(9) . . . . ?
N1 C2 C3 C4 -179.8(8) . . . . ?
N1 C2 C7 C6 179.0(9) . . . . ?
C1 N1 C2 C3 -2.5(10) . . . . ?
C1 N1 C2 C7 178.8(9) . . . . ?
C1 N2 C3 C2 0.4(10) . . . . ?
C1 N2 C3 C4 -178.4(9) . . . . ?
Fe1 C1 N2 C3 174.2(6) . . . . ?
Fe1 C1 N2 C9 -7.6(13) . . . . ?
Fe1 C10 C11 C12 -63.4(8) . . . . ?
Fe1 C10 C11 C16 124.8(12) . . . . ?
Fe1 C10 C14 C13 62.4(7) . . . . ?
Fe1 C10 C14 C19 -125.1(12) . . . . ?
Fe1 C11 C12 C13 -57.4(8) . . . . ?
Fe1 C11 C12 C17 117.5(12) . . . . ?
Fe1 C12 C13 C14 -62.4(7) . . . . ?
Fe1 C12 C13 C18 125.6(12) . . . . ?
Fe1 C13 C14 C10 -65.5(7) . . . . ?
Fe1 C13 C14 C19 122.1(11) . . . . ?
C2 N1 C1 Fe1 -173.2(7) . . . . ?
C2 N1 C1 N2 2.7(10) . . . . ?
C2 C3 C4 C5 1.1(13) . . . . ?
N2 C3 C4 C5 179.7(9) . . . . ?
C3 C2 C7 C6 0.4(13) . . . . ?
C3 C4 C5 C6 -0.8(14) . . . . ?
C4 C5 C6 C7 0.4(15) . . . . ?
C5 C6 C7 C2 -0.2(14) . . . . ?
C7 C2 C3 N2 -179.9(8) . . . . ?
C7 C2 C3 C4 -0.9(14) . . . . ?
C8 N1 C1 Fe1 2.2(14) . . . . ?
C8 N1 C1 N2 178.2(8) . . . . ?
C8 N1 C2 C3 -178.1(8) . . . . ?
C8 N1 C2 C7 3.1(15) . . . . ?
C9 N2 C3 C2 -177.8(8) . . . . ?
C9 N2 C3 C4 3.4(15) . . . . ?
C10 C11 C12 Fe1 63.0(8) . . . . ?
C10 C11 C12 C13 5.5(13) . . . . ?
C10 C11 C12 C17 -179.5(11) . . . . ?
C11 C10 C14 Fe1 -58.7(8) . . . . ?
C11 C10 C14 C13 3.7(12) . . . . ?
C11 C10 C14 C19 176.2(11) . . . . ?
C11 C12 C13 Fe1 59.1(8) . . . . ?
C11 C12 C13 C14 -3.2(13) . . . . ?
C11 C12 C13 C18 -175.3(11) . . . . ?
C12 C13 C14 Fe1 65.1(7) . . . . ?
C12 C13 C14 C10 -0.3(12) . . . . ?
C12 C13 C14 C19 -172.8(10) . . . . ?
C14 C10 C11 Fe1 57.6(8) . . . . ?
C14 C10 C11 C12 -5.8(13) . . . . ?
C14 C10 C11 C16 -177.6(11) . . . . ?
C15 C10 C11 Fe1 -118.0(10) . . . . ?
C15 C10 C11 C12 178.6(10) . . . . ?
C15 C10 C11 C16 6.8(18) . . . . ?
C15 C10 C14 Fe1 116.6(11) . . . . ?
C15 C10 C14 C13 178.9(10) . . . . ?
C15 C10 C14 C19 -8.5(18) . . . . ?
C16 C11 C12 Fe1 -125.4(13) . . . . ?
C16 C11 C12 C13 177.2(11) . . . . ?
C16 C11 C12 C17 -8(2) . . . . ?
C17 C12 C13 Fe1 -115.9(11) . . . . ?
C17 C12 C13 C14 -178.3(10) . . . . ?
C17 C12 C13 C18 9.6(19) . . . . ?
C18 C13 C14 Fe1 -122.3(11) . . . . ?
C18 C13 C14 C10 172.2(10) . . . . ?
C18 C13 C14 C19 -0.2(18) . . . . ?
Fe3 C48 C49 C50 -66.6(6) . . . . ?
Fe3 C48 C49 C54 127.2(10) . . . . ?
Fe3 C48 C52 C51 61.1(6) . . . . ?
Fe3 C48 C52 C57 -119.9(10) . . . . ?
Fe3 C49 C50 C51 -60.3(6) . . . . ?
Fe3 C49 C50 C55 119.0(10) . . . . ?
Fe3 C50 C51 C52 -59.9(6) . . . . ?
Fe3 C50 C51 C56 123.9(9) . . . . ?
Fe3 C51 C52 C48 -59.3(6) . . . . ?
Fe3 C51 C52 C57 121.6(10) . . . . ?
N5 C40 C41 N6 0.7(10) . . . . ?
N5 C40 C41 C42 179.4(9) . . . . ?
N5 C40 C45 C44 -179.2(10) . . . . ?
N6 C41 C42 C43 178.8(10) . . . . ?
C39 N5 C40 C41 -1.2(11) . . . . ?
C39 N5 C40 C45 179.1(10) . . . . ?
C39 N6 C41 C40 -0.1(10) . . . . ?
C39 N6 C41 C42 -178.5(10) . . . . ?
C40 N5 C39 Fe3 -172.6(7) . . . . ?
C40 N5 C39 N6 1.1(10) . . . . ?
C40 C41 C42 C43 0.5(14) . . . . ?
C41 N6 C39 Fe3 172.9(7) . . . . ?
C41 N6 C39 N5 -0.6(10) . . . . ?
C41 C40 C45 C44 1.2(14) . . . . ?
C41 C42 C43 C44 -0.6(15) . . . . ?
C42 C43 C44 C45 1.0(16) . . . . ?
C43 C44 C45 C40 -1.3(15) . . . . ?
C45 C40 C41 N6 -179.5(9) . . . . ?
C45 C40 C41 C42 -0.8(14) . . . . ?
C46 N5 C39 Fe3 7.1(13) . . . . ?
C46 N5 C39 N6 -179.2(8) . . . . ?
C46 N5 C40 C41 179.1(9) . . . . ?
C46 N5 C40 C45 -0.6(17) . . . . ?
C47 N6 C39 Fe3 -9.8(13) . . . . ?
C47 N6 C39 N5 176.7(8) . . . . ?
C47 N6 C41 C40 -177.5(8) . . . . ?
C47 N6 C41 C42 4.0(16) . . . . ?
C48 C49 C50 Fe3 65.2(7) . . . . ?
C48 C49 C50 C51 4.9(10) . . . . ?
C48 C49 C50 C55 -175.8(10) . . . . ?
C49 C48 C52 Fe3 -58.3(6) . . . . ?
C49 C48 C52 C51 2.8(11) . . . . ?
C49 C48 C52 C57 -178.2(10) . . . . ?
C49 C50 C51 Fe3 56.6(6) . . . . ?
C49 C50 C51 C52 -3.2(10) . . . . ?
C49 C50 C51 C56 -179.4(9) . . . . ?
C50 C51 C52 Fe3 59.6(6) . . . . ?
C50 C51 C52 C48 0.3(10) . . . . ?
C50 C51 C52 C57 -178.8(9) . . . . ?
C52 C48 C49 Fe3 61.9(7) . . . . ?
C52 C48 C49 C50 -4.8(11) . . . . ?
C52 C48 C49 C54 -170.9(9) . . . . ?
C53 C48 C49 Fe3 -119.0(10) . . . . ?
C53 C48 C49 C50 174.4(10) . . . . ?
C53 C48 C49 C54 8.3(16) . . . . ?
C53 C48 C52 Fe3 122.5(12) . . . . ?
C53 C48 C52 C51 -176.4(11) . . . . ?
C53 C48 C52 C57 2.7(18) . . . . ?
C54 C49 C50 Fe3 -128.2(10) . . . . ?
C54 C49 C50 C51 171.5(9) . . . . ?
C54 C49 C50 C55 -9.2(16) . . . . ?
C55 C50 C51 Fe3 -122.7(10) . . . . ?
C55 C50 C51 C52 177.4(9) . . . . ?
C55 C50 C51 C56 1.2(15) . . . . ?
C56 C51 C52 Fe3 -124.1(9) . . . . ?
C56 C51 C52 C48 176.5(9) . . . . ?
C56 C51 C52 C57 -2.5(15) . . . . ?
Fe2 C29 C30 C31 -61.1(8) . . . . ?
Fe2 C29 C30 C35 119.2(11) . . . . ?
Fe2 C29 C33 C32 57.6(8) . . . . ?
Fe2 C29 C33 C38 -121.9(12) . . . . ?
Fe2 C30 C31 C32 -63.5(7) . . . . ?
Fe2 C30 C31 C36 127.9(12) . . . . ?
Fe2 C31 C32 C33 -64.8(8) . . . . ?
Fe2 C31 C32 C37 121.6(10) . . . . ?
Fe2 C32 C33 C29 -58.4(8) . . . . ?
Fe2 C32 C33 C38 121.0(11) . . . . ?
N3 C21 C22 N4 -0.9(10) . . . . ?
N3 C21 C22 C23 179.8(9) . . . . ?
N3 C21 C26 C25 -178.4(10) . . . . ?
N4 C22 C23 C24 179.3(9) . . . . ?
C20 N3 C21 C22 0.1(10) . . . . ?
C20 N3 C21 C26 178.3(10) . . . . ?
C20 N4 C22 C21 1.5(10) . . . . ?
C20 N4 C22 C23 -179.3(9) . . . . ?
C21 N3 C20 Fe2 -174.5(7) . . . . ?
C21 N3 C20 N4 0.8(10) . . . . ?
C21 C22 C23 C24 -1.6(14) . . . . ?
C22 N4 C20 Fe2 174.2(6) . . . . ?
C22 N4 C20 N3 -1.4(9) . . . . ?
C22 C21 C26 C25 -0.4(14) . . . . ?
C22 C23 C24 C25 1.1(15) . . . . ?
C23 C24 C25 C26 -0.3(17) . . . . ?
C24 C25 C26 C21 -0.1(16) . . . . ?
C26 C21 C22 N4 -179.4(8) . . . . ?
C26 C21 C22 C23 1.3(15) . . . . ?
C27 N3 C20 Fe2 5.8(13) . . . . ?
C27 N3 C20 N4 -178.9(8) . . . . ?
C27 N3 C21 C22 179.8(8) . . . . ?
C27 N3 C21 C26 -2.0(16) . . . . ?
C28 N4 C20 Fe2 -6.5(12) . . . . ?
C28 N4 C20 N3 177.9(8) . . . . ?
C28 N4 C22 C21 -177.8(8) . . . . ?
C28 N4 C22 C23 1.4(15) . . . . ?
C29 C30 C31 Fe2 62.9(8) . . . . ?
C29 C30 C31 C32 -0.6(12) . . . . ?
C29 C30 C31 C36 -169.2(11) . . . . ?
C30 C29 C33 Fe2 -60.7(8) . . . . ?
C30 C29 C33 C32 -3.1(13) . . . . ?
C30 C29 C33 C38 177.5(11) . . . . ?
C30 C31 C32 Fe2 63.5(8) . . . . ?
C30 C31 C32 C33 -1.3(12) . . . . ?
C30 C31 C32 C37 -174.9(10) . . . . ?
C31 C32 C33 Fe2 61.2(7) . . . . ?
C31 C32 C33 C29 2.7(12) . . . . ?
C31 C32 C33 C38 -177.8(11) . . . . ?
C33 C29 C30 Fe2 63.4(8) . . . . ?
C33 C29 C30 C31 2.3(13) . . . . ?
C33 C29 C30 C35 -177.4(11) . . . . ?
C34 C29 C30 Fe2 -120.7(12) . . . . ?
C34 C29 C30 C31 178.2(11) . . . . ?
C34 C29 C30 C35 -1.5(19) . . . . ?
C34 C29 C33 Fe2 123.3(11) . . . . ?
C34 C29 C33 C32 -179.1(10) . . . . ?
C34 C29 C33 C38 1.4(19) . . . . ?
C35 C30 C31 Fe2 -117.5(14) . . . . ?
C35 C30 C31 C32 179.1(12) . . . . ?
C35 C30 C31 C36 10(2) . . . . ?
C36 C31 C32 Fe2 -127.6(11) . . . . ?
C36 C31 C32 C33 167.6(11) . . . . ?
C36 C31 C32 C37 -5.9(17) . . . . ?
C37 C32 C33 Fe2 -125.4(11) . . . . ?
C37 C32 C33 C29 176.2(10) . . . . ?
C37 C32 C33 C38 -4.4(18) . . . . ?
